data_2237892
loop_
_publ_author_name
'Cavallo, Gabriella'
'Metrangolo, Pierangelo'
'Pilati, Tullio'
'Resnati, Giuseppe'
'Terraneo, Giancarlo'

_publ_section_title
;
 Tetraphenylphosphonium
 iodide--1,3,5-trifluoro-2,4,6-triiodobenzene--methanol (3/4/1)
;
_journal_coeditor_code IM2426
_journal_issue 6
_journal_name_full 'Acta Crystallographica Section E'
_journal_page_first o865
_journal_page_last o866
_journal_paper_doi 10.1107/S1600536813012397
_journal_volume 69
_journal_year 2013
_chemical_formula_iupac '3C24 H20 P +, 3I -, 4C6 F3 I3, C H4 O'
_chemical_formula_moiety '3(C24 H20 P +), 3(I -), 4(C6 F3 I3), C H4 O'
_chemical_formula_sum 'C97 H64 F12 I15 O P3'
_chemical_formula_weight 3469.89
_chemical_name_systematic
;
Tetraphenylphosphonium iodide--1,3,5-trifluoro-2,4,6-triiodobenzene--methanol
(3/4/1)
;
_space_group_crystal_system monoclinic
_space_group_IT_number 4
_space_group_name_Hall 'P 2yb'
_space_group_name_H-M_alt 'P 1 21 1'
_symmetry_space_group_name_Hall 'P 2yb'
_symmetry_space_group_name_H-M 'P 1 21 1'
_atom_sites_solution_hydrogens geom
_atom_sites_solution_primary direct
_atom_sites_solution_secondary difmap
_audit_creation_method SHELXL-2012
_cell_angle_alpha 90
_cell_angle_beta 92.49(2)
_cell_angle_gamma 90
_cell_formula_units_Z 4
_cell_length_a 17.233(3)
_cell_length_b 22.001(4)
_cell_length_c 28.260(5)
_cell_measurement_reflns_used 23933
_cell_measurement_temperature 90(2)
_cell_measurement_theta_max 28.227
_cell_measurement_theta_min 2.297
_cell_volume 10704(3)
_computing_cell_refinement 'SAINT (Bruker, 1998)'
_computing_data_collection 'APEX2 (Bruker, 1998)'
_computing_data_reduction 'SAINT (Bruker, 1998)'
_computing_molecular_graphics 'ORTEP-3 for Windows (Farrugia, 2012) and Mercury (Macrae <i>et al.</i>, 2006)'
_computing_publication_material 'SHELXL2012 (Sheldrick, 2008)'
_computing_structure_refinement 'SHELXL2012 (Sheldrick, 2008)'
_computing_structure_solution 'SIR2002 (Burla <i>et al.</i>, 2003)'
_diffrn_ambient_temperature 90(2)
_diffrn_measured_fraction_theta_full 0.999
_diffrn_measured_fraction_theta_max 0.934
_diffrn_measurement_device_type 'Bruker SMART APEX'
_diffrn_measurement_method 'phi and omega scans'
_diffrn_radiation_type MoK\a
_diffrn_radiation_wavelength 0.71073
_diffrn_reflns_av_R_equivalents 0.0472
_diffrn_reflns_limit_h_max 23
_diffrn_reflns_limit_h_min -23
_diffrn_reflns_limit_k_max 30
_diffrn_reflns_limit_k_min -30
_diffrn_reflns_limit_l_max 38
_diffrn_reflns_limit_l_min -38
_diffrn_reflns_number 105822
_diffrn_reflns_theta_full 25.242
_diffrn_reflns_theta_max 29.505
_diffrn_reflns_theta_min 1.502
_diffrn_standards_decay_% 0.0
_exptl_absorpt_coefficient_mu 4.446
_exptl_absorpt_correction_T_max 1.000000
_exptl_absorpt_correction_T_min 0.613811
_exptl_absorpt_correction_type multi-scan
_exptl_absorpt_process_details '(SADABS; Bruker, 1998)'
_exptl_crystal_colour colourless
_exptl_crystal_density_diffrn 2.153
_exptl_crystal_description 'irregular prism'
_exptl_crystal_F_000 6408
_exptl_crystal_size_max 0.340
_exptl_crystal_size_mid 0.200
_exptl_crystal_size_min 0.120
_refine_diff_density_max 2.462
_refine_diff_density_min -0.885
_refine_ls_extinction_method none
_refine_ls_goodness_of_fit_ref 1.087
_refine_ls_hydrogen_treatment constr
_refine_ls_matrix_type full
_refine_ls_number_parameters 2304
_refine_ls_number_reflns 28547
_refine_ls_number_restraints 13
_refine_ls_restrained_S_all 1.087
_refine_ls_R_factor_all 0.0455
_refine_ls_R_factor_gt 0.0399
_refine_ls_shift/su_max 0.002
_refine_ls_shift/su_mean 0.000
_refine_ls_structure_factor_coef Fsqd
_refine_ls_weighting_details
;
 w=1/[\s^2^(Fo^2^)+(0.0397P)^2^+2.7944P]
 where P=(Fo^2^+2Fc^2^)/3
;
_refine_ls_weighting_scheme calc
_refine_ls_wR_factor_gt 0.0787
_refine_ls_wR_factor_ref 0.0807
_reflns_number_gt 26385
_reflns_number_total 28547
_reflns_threshold_expression I>2\s(I)
_cod_data_source_file im2426.cif
_cod_data_source_block I
_cod_database_code 2237892
_cod_database_fobs_code 2237892
_shelx_space_group_comment
;
The symmetry employed for this shelxl refinement is uniquely defined
by the following loop, which should always be used as a source of
symmetry information in preference to the above space-group names.
They are only intended as comments.
;
_shelx_estimated_absorpt_t_min 0.313
_shelx_estimated_absorpt_t_max 0.617
_shelxl_version_number .000002012

loop_
_space_group_symop_operation_xyz
'x, y, z'
'-x, y+1/2, -z'

loop_
_atom_site_type_symbol
_atom_site_label
_atom_site_fract_x
_atom_site_fract_y
_atom_site_fract_z
_atom_site_U_iso_or_equiv
_atom_site_adp_type
_atom_site_calc_flag
_atom_site_occupancy
I I1 0.48788(4) 0.42157(3) 0.87134(2) 0.02089(12) Uani d 1
I I2 0.35374(3) 0.60861(3) 0.45407(2) 0.02348(13) Uani d 1
I I3 1.27368(3) 0.08604(3) 0.68027(2) 0.02004(12) Uani d 1
I I4 0.99320(4) 0.58570(3) 0.63416(2) 0.02230(12) Uani d 1
I I5 1.15821(3) 0.42256(3) 1.04672(2) 0.02239(12) Uani d 1
I I6 0.22490(3) 0.91480(3) 0.81920(2) 0.01906(11) Uani d 1
I I1A 0.53202(4) 0.48501(3) 0.76090(2) 0.02227(12) Uani d 1
I I2A 0.78941(3) 0.56014(3) 0.63496(2) 0.02262(12) Uani d 1
I I3A 0.45612(3) 0.56198(3) 0.55623(2) 0.02090(12) Uani d 1
F F1A 0.6947(3) 0.5224(2) 0.72370(17) 0.0232(11) Uani d 1
F F2A 0.6384(3) 0.5722(3) 0.56453(17) 0.0258(12) Uani d 1
F F3A 0.4378(3) 0.5137(3) 0.66250(18) 0.0261(12) Uani d 1
C C1A 0.5646(5) 0.5166(4) 0.6948(3) 0.0220(19) Uani d 1
C C2A 0.6435(5) 0.5285(4) 0.6870(3) 0.0182(18) Uani d 1
C C3A 0.6700(5) 0.5471(4) 0.6440(3) 0.0203(18) Uani d 1
C C4A 0.6149(5) 0.5538(4) 0.6071(3) 0.0190(18) Uani d 1
C C5A 0.5367(5) 0.5454(4) 0.6126(3) 0.0206(19) Uani d 1
C C6A 0.5143(5) 0.5261(4) 0.6564(3) 0.0211(19) Uani d 1
I I1B 0.56506(3) 0.28204(3) 0.84399(2) 0.02083(12) Uani d 1
I I2B 0.74521(3) 0.04470(3) 0.86393(2) 0.02143(12) Uani d 1
I I3B 0.63264(3) 0.13315(3) 0.67009(2) 0.01979(12) Uani d 1
F F1B 0.6519(3) 0.1648(2) 0.88909(17) 0.0239(12) Uani d 1
F F2B 0.7098(3) 0.0536(2) 0.75318(17) 0.0232(11) Uani d 1
F F3B 0.5750(3) 0.2382(2) 0.73825(18) 0.0249(12) Uani d 1
C C1B 0.6145(6) 0.2043(4) 0.8144(3) 0.0213(19) Uani d 1
C C2B 0.6496(5) 0.1595(4) 0.8418(3) 0.0180(18) Uani d 1
C C3B 0.6843(4) 0.1086(4) 0.8220(3) 0.0168(17) Uani d 1
C C4B 0.6786(5) 0.1034(4) 0.7734(3) 0.0179(18) Uani d 1
C C5B 0.6418(5) 0.1457(4) 0.7440(3) 0.0139(16) Uani d 1
C C6B 0.6111(5) 0.1954(4) 0.7659(3) 0.0186(18) Uani d 1
I I1C 1.13008(3) 0.17623(3) 0.64724(2) 0.01700(11) Uani d 1
I I2C 0.99571(3) 0.43226(3) 0.61722(2) 0.02144(12) Uani d 1
I I3C 0.79691(3) 0.21021(3) 0.57610(2) 0.02054(12) Uani d 1
F F1C 1.1147(3) 0.3228(2) 0.6401(2) 0.0271(12) Uani d 1
F F2C 0.8552(3) 0.3475(2) 0.58535(18) 0.0221(11) Uani d 1
F F3C 0.9579(3) 0.1522(2) 0.60831(19) 0.0238(12) Uani d 1
C C1C 1.0374(5) 0.2353(4) 0.6253(3) 0.0171(17) Uani d 1
C C2C 1.0454(5) 0.2989(4) 0.6259(3) 0.0153(17) Uani d 1
C C3C 0.9851(5) 0.3378(4) 0.6129(3) 0.0210(19) Uani d 1
C C4C 0.9168(5) 0.3118(4) 0.5980(3) 0.0208(19) Uani d 1
C C5C 0.9036(5) 0.2490(4) 0.5971(3) 0.0151(16) Uani d 1
C C6C 0.9663(5) 0.2121(4) 0.6099(3) 0.0202(18) Uani d 1
I I1D 0.70112(3) 0.39095(3) 0.29119(2) 0.02127(12) Uani d 1
I I2D 0.46797(3) 0.48346(3) 0.42597(2) 0.02289(12) Uani d 1
I I3D 0.62780(4) 0.24274(3) 0.46782(2) 0.03187(15) Uani d 1
F F1D 0.5743(3) 0.4689(2) 0.33943(18) 0.0246(12) Uani d 1
F F2D 0.5162(3) 0.3557(3) 0.47358(18) 0.0313(13) Uani d 1
F F3D 0.7077(3) 0.2874(3) 0.3733(2) 0.0319(13) Uani d 1
C C1D 0.6430(6) 0.3783(4) 0.3535(3) 0.023(2) Uani d 1
C C2D 0.5865(5) 0.4198(4) 0.3668(3) 0.0183(17) Uani d 1
C C3D 0.5445(5) 0.4137(4) 0.4063(3) 0.0223(19) Uani d 1
C C4D 0.5575(6) 0.3628(5) 0.4349(3) 0.024(2) Uani d 1
C C5D 0.6108(6) 0.3194(4) 0.4241(3) 0.025(2) Uani d 1
C C6D 0.6530(5) 0.3285(4) 0.3842(3) 0.0216(19) Uani d 1
I I1E 0.94880(3) 0.53018(3) 0.74804(2) 0.02023(12) Uani d 1
I I2E 0.70087(3) 0.43824(3) 0.87455(2) 0.02251(12) Uani d 1
I I3E 1.03676(3) 0.44957(3) 0.94998(2) 0.01902(12) Uani d 1
F F1E 0.7889(3) 0.4850(2) 0.78615(17) 0.0225(11) Uani d 1
F F2E 0.8554(3) 0.4246(3) 0.94140(17) 0.0258(12) Uani d 1
F F3E 1.0459(3) 0.5047(2) 0.84530(17) 0.0212(11) Uani d 1
C C1E 0.9178(5) 0.4964(4) 0.8141(3) 0.0208(19) Uani d 1
C C2E 0.8435(5) 0.4781(4) 0.8222(3) 0.0173(17) Uani d 1
C C3E 0.8193(5) 0.4568(4) 0.8646(3) 0.0194(18) Uani d 1
C C4E 0.8754(5) 0.4481(4) 0.8995(3) 0.0216(19) Uani d 1
C C5E 0.9531(5) 0.4632(4) 0.8941(3) 0.0210(19) Uani d 1
C C6E 0.9722(5) 0.4882(4) 0.8515(3) 0.0179(17) Uani d 1
I I1F 0.92817(3) 0.72748(3) 0.66130(2) 0.02239(12) Uani d 1
I I2F 0.74139(4) 0.96267(3) 0.64622(2) 0.02765(14) Uani d 1
I I3F 0.88425(4) 0.88532(3) 0.83422(2) 0.02367(13) Uani d 1
F F1F 0.8317(3) 0.8415(3) 0.61781(17) 0.0276(13) Uani d 1
F F2F 0.7977(3) 0.9593(2) 0.75376(17) 0.0224(11) Uani d 1
F F3F 0.9392(3) 0.7780(2) 0.76541(18) 0.0249(12) Uani d 1
C C1F 0.8849(5) 0.8085(4) 0.6916(3) 0.0187(18) Uani d 1
C C2F 0.8428(5) 0.8504(4) 0.6649(3) 0.0191(18) Uani d 1
C C3F 0.8112(5) 0.9015(4) 0.6852(3) 0.0158(17) Uani d 1
C C4F 0.8269(5) 0.9101(4) 0.7332(3) 0.0206(19) Uani d 1
C C5F 0.8692(6) 0.8698(4) 0.7614(3) 0.0212(19) Uani d 1
C C6F 0.8972(5) 0.8186(4) 0.7394(3) 0.0191(18) Uani d 1
I I1G 0.37461(3) 0.82873(2) 0.85027(2) 0.01662(11) Uani d 1
I I2G 0.50870(3) 0.57598(2) 0.89093(2) 0.01950(12) Uani d 1
I I3G 0.71177(3) 0.80152(3) 0.91375(2) 0.02290(12) Uani d 1
F F1G 0.3906(3) 0.6839(2) 0.86649(19) 0.0234(11) Uani d 1
F F2G 0.6546(3) 0.6628(2) 0.91318(18) 0.0228(11) Uani d 1
F F3G 0.5507(3) 0.8559(2) 0.87860(18) 0.0208(11) Uani d 1
C C1G 0.4685(5) 0.7711(4) 0.8710(3) 0.0169(17) Uani d 1
C C2G 0.4618(5) 0.7088(5) 0.8758(3) 0.024(2) Uani d 1
C C3G 0.5223(5) 0.6711(4) 0.8891(3) 0.0156(17) Uani d 1
C C4G 0.5937(5) 0.6979(4) 0.8992(3) 0.0182(18) Uani d 1
C C5G 0.6062(5) 0.7599(4) 0.8954(3) 0.0178(18) Uani d 1
C C6G 0.5414(5) 0.7948(4) 0.8818(3) 0.0172(17) Uani d 1
I I1H 0.79723(3) 0.61341(3) 1.21145(2) 0.02091(12) Uani d 1
I I2H 1.03764(3) 0.54967(3) 1.07214(2) 0.02596(13) Uani d 1
I I3H 0.84358(5) 0.77698(4) 1.03897(3) 0.04102(18) Uani d 1
F F1H 0.9330(3) 0.5503(2) 1.15952(18) 0.0238(11) Uani d 1
F F2H 0.9701(3) 0.6751(3) 1.02808(19) 0.0356(14) Uani d 1
F F3H 0.7745(3) 0.7220(3) 1.1333(2) 0.0332(14) Uani d 1
C C1H 0.8539(5) 0.6365(4) 1.1490(3) 0.0203(18) Uani d 1
C C2H 0.9139(5) 0.5993(4) 1.1339(3) 0.0209(19) Uani d 1
C C3H 0.9539(5) 0.6116(4) 1.0934(3) 0.024(2) Uani d 1
C C4H 0.9326(6) 0.6627(4) 1.0677(3) 0.026(2) Uani d 1
C C5H 0.8724(6) 0.7001(4) 1.0805(3) 0.025(2) Uani d 1
C C6H 0.8339(5) 0.6860(4) 1.1209(3) 0.024(2) Uani d 1
P P1I 0.39219(13) 0.31893(10) 0.61178(7) 0.0148(4) Uani d 1
C C1I 0.3701(6) 0.2518(4) 0.5784(3) 0.0213(19) Uani d 1
C C2I 0.4271(6) 0.2152(5) 0.5598(4) 0.031(2) Uani d 1
H H2I 0.4802 0.2262 0.5644 0.038 Uiso calc 1
C C3I 0.4077(7) 0.1641(5) 0.5349(4) 0.042(3) Uani d 1
H H3I 0.4469 0.1398 0.5217 0.050 Uiso calc 1
C C4I 0.3277(7) 0.1471(5) 0.5290(3) 0.035(3) Uani d 1
H H4I 0.3132 0.1113 0.5119 0.042 Uiso calc 1
C C5I 0.2724(6) 0.1829(5) 0.5481(3) 0.034(3) Uani d 1
H H5I 0.2195 0.1711 0.5446 0.041 Uiso calc 1
C C6I 0.2911(6) 0.2353(4) 0.5721(3) 0.023(2) Uani d 1
H H6I 0.2515 0.2601 0.5844 0.028 Uiso calc 1
C C7I 0.4932(5) 0.3383(4) 0.6067(3) 0.0139(16) Uani d 1
C C8I 0.5471(5) 0.2992(4) 0.6286(3) 0.0212(19) Uani d 1
H H8I 0.5302 0.2661 0.6471 0.025 Uiso calc 1
C C9I 0.6251(5) 0.3090(5) 0.6231(3) 0.028(2) Uani d 1
H H9I 0.6624 0.2826 0.6379 0.033 Uiso calc 1
C C10I 0.6488(5) 0.3572(4) 0.5961(4) 0.026(2) Uani d 1
H H10I 0.7025 0.3633 0.5915 0.031 Uiso calc 1
C C11I 0.5958(6) 0.3959(5) 0.5763(3) 0.028(2) Uani d 1
H H11I 0.6130 0.4297 0.5586 0.033 Uiso calc 1
C C12I 0.5162(5) 0.3871(4) 0.5812(3) 0.0223(19) Uani d 1
H H12I 0.4793 0.4145 0.5672 0.027 Uiso calc 1
C C13I 0.3303(5) 0.3780(4) 0.5895(3) 0.0211(19) Uani d 1
C C14I 0.3296(5) 0.3919(5) 0.5406(3) 0.024(2) Uani d 1
H H14I 0.3629 0.3706 0.5204 0.029 Uiso calc 1
C C15I 0.2801(6) 0.4370(6) 0.5222(4) 0.041(3) Uani d 1
H H15I 0.2805 0.4480 0.4897 0.049 Uiso calc 1
C C16I 0.2298(7) 0.4657(6) 0.5525(5) 0.050(3) Uani d 1
H H16I 0.1955 0.4960 0.5399 0.060 Uiso calc 1
C C17I 0.2279(7) 0.4517(6) 0.6001(4) 0.045(3) Uani d 1
H H17I 0.1918 0.4712 0.6196 0.054 Uiso calc 1
C C18I 0.2787(6) 0.4093(5) 0.6187(4) 0.038(3) Uani d 1
H H18I 0.2794 0.4008 0.6517 0.046 Uiso calc 1
C C19I 0.3772(5) 0.3061(4) 0.6735(3) 0.0139(16) Uani d 1
C C20I 0.3472(5) 0.2519(4) 0.6890(3) 0.0182(18) Uani d 1
H H20I 0.3325 0.2207 0.6671 0.022 Uiso calc 1
C C21I 0.3388(5) 0.2437(4) 0.7379(3) 0.0183(18) Uani d 1
H H21I 0.3193 0.2064 0.7494 0.022 Uiso calc 1
C C22I 0.3593(5) 0.2905(5) 0.7695(3) 0.026(2) Uani d 1
H H22I 0.3516 0.2858 0.8024 0.031 Uiso calc 1
C C23I 0.3908(6) 0.3435(5) 0.7527(4) 0.029(2) Uani d 1
H H23I 0.4061 0.3746 0.7745 0.035 Uiso calc 1
C C24I 0.4005(6) 0.3522(5) 0.7057(3) 0.027(2) Uani d 1
H H24I 0.4227 0.3888 0.6947 0.033 Uiso calc 1
P P1J 0.42376(13) 0.06838(10) 0.93211(8) 0.0172(4) Uani d 1
C C1J 0.4271(5) 0.0734(4) 0.8694(3) 0.0168(17) Uani d 1
C C2J 0.4132(5) 0.0198(5) 0.8435(3) 0.026(2) Uani d 1
H H2J 0.4055 -0.0178 0.8592 0.031 Uiso calc 1
C C3J 0.4111(6) 0.0232(6) 0.7935(3) 0.035(3) Uani d 1
H H3J 0.3975 -0.0113 0.7747 0.042 Uiso calc 1
C C4J 0.4295(6) 0.0790(7) 0.7722(4) 0.045(3) Uani d 1
H H4J 0.4314 0.0812 0.7387 0.054 Uiso calc 1
C C5J 0.4445(5) 0.1299(5) 0.7984(4) 0.035(3) Uani d 1
H H5J 0.4555 0.1670 0.7829 0.042 Uiso calc 1
C C6J 0.4439(5) 0.1285(4) 0.8477(3) 0.023(2) Uani d 1
H H6J 0.4547 0.1640 0.8659 0.028 Uiso calc 1
C C7J 0.4566(5) 0.1383(4) 0.9591(3) 0.0222(19) Uani d 1
C C8J 0.4071(7) 0.1885(5) 0.9574(4) 0.034(2) Uani d 1
H H8J 0.3565 0.1848 0.9429 0.040 Uiso calc 1
C C9J 0.4308(7) 0.2431(5) 0.9765(4) 0.044(3) Uani d 1
H H9J 0.3969 0.2771 0.9761 0.052 Uiso calc 1
C C10J 0.5073(7) 0.2471(5) 0.9967(4) 0.036(3) Uani d 1
H H10J 0.5249 0.2850 1.0091 0.044 Uiso calc 1
C C11J 0.5556(6) 0.1993(5) 0.9989(4) 0.034(2) Uani d 1
H H11J 0.6065 0.2035 1.0129 0.041 Uiso calc 1
C C12J 0.5306(6) 0.1433(4) 0.9804(3) 0.023(2) Uani d 1
H H12J 0.5639 0.1089 0.9824 0.028 Uiso calc 1
C C13J 0.3274(5) 0.0540(4) 0.9499(3) 0.0199(18) Uani d 1
C C14J 0.2718(5) 0.0304(4) 0.9177(3) 0.0209(19) Uani d 1
H H14J 0.2838 0.0249 0.8855 0.025 Uiso calc 1
C C15J 0.1975(5) 0.0149(4) 0.9330(3) 0.0178(18) Uani d 1
H H15J 0.1589 -0.0008 0.9113 0.021 Uiso calc 1
C C16J 0.1820(5) 0.0230(4) 0.9807(3) 0.0232(19) Uani d 1
H H16J 0.1322 0.0126 0.9915 0.028 Uiso calc 1
C C17J 0.2380(5) 0.0460(4) 1.0126(3) 0.023(2) Uani d 1
H H17J 0.2268 0.0506 1.0450 0.028 Uiso calc 1
C C18J 0.3105(6) 0.0623(5) 0.9972(3) 0.026(2) Uani d 1
H H18J 0.3484 0.0791 1.0188 0.031 Uiso calc 1
C C19J 0.4862(5) 0.0074(4) 0.9515(3) 0.0202(18) Uani d 1
C C20J 0.4632(6) -0.0339(4) 0.9848(3) 0.024(2) Uani d 1
H H20J 0.4131 -0.0308 0.9974 0.029 Uiso calc 1
C C21J 0.5139(7) -0.0805(4) 1.0000(3) 0.032(2) Uani d 1
H H21J 0.4986 -0.1097 1.0225 0.038 Uiso calc 1
C C22J 0.5880(7) -0.0830(5) 0.9811(3) 0.034(2) Uani d 1
H H22J 0.6240 -0.1130 0.9923 0.040 Uiso calc 1
C C23J 0.6093(6) -0.0432(4) 0.9469(4) 0.030(2) Uani d 1
H H23J 0.6587 -0.0469 0.9335 0.036 Uiso calc 1
C C24J 0.5589(5) 0.0025(4) 0.9318(3) 0.024(2) Uani d 1
H H24J 0.5736 0.0304 0.9081 0.028 Uiso calc 1
P P1K 0.08894(13) 0.76538(11) 0.21289(8) 0.0178(5) Uani d 1
C C1K 0.1611(5) 0.8145(4) 0.2413(3) 0.0179(18) Uani d 1
C C2K 0.2338(5) 0.8187(4) 0.2229(3) 0.0200(18) Uani d 1
H H2K 0.2445 0.7983 0.1943 0.024 Uiso calc 1
C C3K 0.2909(6) 0.8528(4) 0.2464(3) 0.026(2) Uani d 1
H H3K 0.3413 0.8555 0.2342 0.031 Uiso calc 1
C C4K 0.2739(6) 0.8838(4) 0.2886(3) 0.024(2) Uani d 1
H H4K 0.3128 0.9067 0.3055 0.029 Uiso calc 1
C C5K 0.1997(6) 0.8800(4) 0.3045(3) 0.028(2) Uani d 1
H H5K 0.1875 0.9019 0.3322 0.034 Uiso calc 1
C C6K 0.1427(6) 0.8458(4) 0.2821(3) 0.025(2) Uani d 1
H H6K 0.0921 0.8436 0.2939 0.029 Uiso calc 1
C C7K 0.1010(5) 0.6905(4) 0.2381(3) 0.0178(18) Uani d 1
C C8K 0.1352(5) 0.6819(4) 0.2830(3) 0.024(2) Uani d 1
H H8K 0.1555 0.7158 0.3003 0.028 Uiso calc 1
C C9K 0.1398(5) 0.6255(4) 0.3024(3) 0.0223(19) Uani d 1
H H9K 0.1642 0.6201 0.3329 0.027 Uiso calc 1
C C10K 0.1094(5) 0.5762(4) 0.2782(3) 0.024(2) Uani d 1
H H10K 0.1106 0.5373 0.2928 0.029 Uiso calc 1
C C11K 0.0771(5) 0.5825(4) 0.2330(3) 0.0226(19) Uani d 1
H H11K 0.0589 0.5478 0.2159 0.027 Uiso calc 1
C C12K 0.0714(5) 0.6406(4) 0.2124(3) 0.0228(19) Uani d 1
H H12K 0.0480 0.6459 0.1816 0.027 Uiso calc 1
C C13K 0.1026(5) 0.7593(4) 0.1501(3) 0.0193(18) Uani d 1
C C14K 0.1595(5) 0.7210(4) 0.1342(3) 0.0238(19) Uani d 1
H H14K 0.1895 0.6969 0.1561 0.029 Uiso calc 1
C C15K 0.1725(6) 0.7180(5) 0.0863(3) 0.027(2) Uani d 1
H H15K 0.2116 0.6917 0.0754 0.033 Uiso calc 1
C C16K 0.1300(6) 0.7526(4) 0.0544(3) 0.027(2) Uani d 1
H H16K 0.1403 0.7513 0.0217 0.032 Uiso calc 1
C C17K 0.0718(5) 0.7893(4) 0.0703(3) 0.026(2) Uani d 1
H H17K 0.0411 0.8122 0.0480 0.031 Uiso calc 1
C C18K 0.0569(5) 0.7938(4) 0.1181(3) 0.0224(19) Uani d 1
H H18K 0.0169 0.8195 0.1287 0.027 Uiso calc 1
C C19K -0.0049(5) 0.7961(4) 0.2231(3) 0.0176(17) Uani d 1
C C20K -0.0662(5) 0.7575(4) 0.2355(3) 0.0225(19) Uani d 1
H H20K -0.0570 0.7152 0.2400 0.027 Uiso calc 1
C C21K -0.1390(5) 0.7809(5) 0.2409(3) 0.026(2) Uani d 1
H H21K -0.1805 0.7547 0.2485 0.032 Uiso calc 1
C C22K -0.1524(5) 0.8426(5) 0.2353(4) 0.029(2) Uani d 1
H H22K -0.2030 0.8587 0.2388 0.035 Uiso calc 1
C C23K -0.0919(6) 0.8806(4) 0.2245(4) 0.032(2) Uani d 1
H H23K -0.1005 0.9231 0.2217 0.038 Uiso calc 1
C C24K -0.0193(6) 0.8573(4) 0.2178(4) 0.028(2) Uani d 1
H H24K 0.0215 0.8837 0.2095 0.034 Uiso calc 1
P P1L 0.12556(13) 0.68545(10) 0.88726(8) 0.0172(4) Uani d 1
C C1L 0.1517(6) 0.7546(4) 0.9187(3) 0.025(2) Uani d 1
C C2L 0.0998(7) 0.7990(4) 0.9281(3) 0.031(2) Uani d 1
H H2L 0.0469 0.7945 0.9177 0.037 Uiso calc 1
C C3L 0.1236(7) 0.8518(5) 0.9530(4) 0.037(3) Uani d 1
H H3L 0.0870 0.8826 0.9599 0.044 Uiso calc 1
C C4L 0.1999(7) 0.8580(5) 0.9671(3) 0.036(3) Uani d 1
H H4L 0.2160 0.8935 0.9839 0.044 Uiso calc 1
C C5L 0.2536(7) 0.8146(5) 0.9577(3) 0.038(3) Uani d 1
H H5L 0.3064 0.8201 0.9677 0.046 Uiso calc 1
C C6L 0.2304(6) 0.7616(5) 0.9330(3) 0.027(2) Uani d 1
H H6L 0.2672 0.7311 0.9262 0.01(2) Uiso calc 1
C C7L 0.0247(5) 0.6711(4) 0.8940(3) 0.0176(17) Uani d 1
C C8L -0.0295(6) 0.7069(5) 0.8693(3) 0.027(2) Uani d 1
H H8L -0.0127 0.7358 0.8470 0.033 Uiso calc 1
C C9L -0.1070(6) 0.7010(5) 0.8770(4) 0.033(2) Uani d 1
H H9L -0.1437 0.7265 0.8606 0.039 Uiso calc 1
C C10L -0.1321(6) 0.6575(5) 0.9088(4) 0.034(2) Uani d 1
H H10L -0.1857 0.6542 0.9148 0.040 Uiso calc 1
C C11L -0.0797(5) 0.6194(4) 0.9313(3) 0.025(2) Uani d 1
H H11L -0.0976 0.5879 0.9511 0.031 Uiso calc 1
C C12L -0.0001(5) 0.6265(5) 0.9253(3) 0.024(2) Uani d 1
H H12L 0.0365 0.6015 0.9421 0.02(3) Uiso calc 1
C C13L 0.1857(5) 0.6259(4) 0.9115(3) 0.0188(18) Uani d 1
C C14L 0.1893(6) 0.6162(5) 0.9605(3) 0.030(2) Uani d 1
H H14L 0.1589 0.6404 0.9804 0.036 Uiso calc 1
C C15L 0.2373(7) 0.5711(5) 0.9798(4) 0.043(3) Uani d 1
H H15L 0.2404 0.5646 1.0131 0.051 Uiso calc 1
C C16L 0.2804(7) 0.5361(6) 0.9504(5) 0.052(4) Uani d 1
H H16L 0.3125 0.5047 0.9636 0.062 Uiso calc 1
C C17L 0.2779(7) 0.5458(5) 0.9023(5) 0.043(3) Uani d 1
H H17L 0.3090 0.5219 0.8826 0.051 Uiso calc 1
C C18L 0.2294(6) 0.5910(5) 0.8823(4) 0.028(2) Uani d 1
H H18L 0.2267 0.5974 0.8490 0.034 Uiso calc 1
C C19L 0.1375(5) 0.6942(4) 0.8255(3) 0.0200(18) Uani d 1
C C20L 0.1712(6) 0.7468(4) 0.8073(3) 0.025(2) Uani d 1
H H20L 0.1915 0.7775 0.8280 0.030 Uiso calc 1
C C21L 0.1745(6) 0.7536(4) 0.7582(4) 0.030(2) Uani d 1
H H21L 0.1951 0.7899 0.7455 0.036 Uiso calc 1
C C22L 0.1481(5) 0.7083(5) 0.7282(3) 0.025(2) Uani d 1
H H22L 0.1522 0.7132 0.6950 0.030 Uiso calc 1
C C23L 0.1155(6) 0.6554(5) 0.7457(3) 0.029(2) Uani d 1
H H23L 0.0975 0.6242 0.7247 0.035 Uiso calc 1
C C24L 0.1098(6) 0.6493(4) 0.7946(3) 0.024(2) Uani d 1
H H24L 0.0866 0.6138 0.8069 0.029 Uiso calc 1
P P1M 0.05641(14) 0.93686(11) 0.56977(8) 0.0220(5) Uani d 1
C C1M 0.0547(5) 0.9384(5) 0.6339(3) 0.023(2) Uani d 1
C C2M 0.0602(5) 0.9943(5) 0.6557(3) 0.027(2) Uani d 1
H H2M 0.0610 1.0303 0.6371 0.032 Uiso calc 1
C C3M 0.0645(5) 0.9981(6) 0.7044(4) 0.033(3) Uani d 1
H H3M 0.0681 1.0367 0.7194 0.040 Uiso calc 1
C C4M 0.0637(6) 0.9467(6) 0.7310(4) 0.035(3) Uani d 1
H H4M 0.0669 0.9493 0.7646 0.042 Uiso calc 1
C C5M 0.0582(6) 0.8902(6) 0.7089(4) 0.034(2) Uani d 1
H H5M 0.0564 0.8543 0.7275 0.041 Uiso calc 1
C C6M 0.0554(6) 0.8861(5) 0.6606(4) 0.031(2) Uani d 1
H H6M 0.0540 0.8475 0.6457 0.037 Uiso calc 1
C C7M 0.0265(6) 0.8646(5) 0.5464(3) 0.028(2) Uani d 1
C C8M 0.0779(8) 0.8152(5) 0.5505(5) 0.048(3) Uani d 1
H H8M 0.1278 0.8202 0.5657 0.058 Uiso calc 1
C C9M 0.0553(8) 0.7589(6) 0.5324(5) 0.056(4) Uani d 1
H H9M 0.0904 0.7257 0.5348 0.067 Uiso calc 1
C C10M -0.0163(8) 0.7506(6) 0.5112(5) 0.053(4) Uani d 1
H H10M -0.0314 0.7115 0.5000 0.063 Uiso calc 1
C C11M -0.0673(8) 0.7992(6) 0.5059(4) 0.049(3) Uani d 1
H H11M -0.1165 0.7940 0.4900 0.059 Uiso calc 1
C C12M -0.0456(6) 0.8553(5) 0.5242(4) 0.036(3) Uani d 1
H H12M -0.0811 0.8883 0.5215 0.044 Uiso calc 1
C C13M 0.1524(5) 0.9524(4) 0.5515(3) 0.025(2) Uani d 1
C C14M 0.2079(5) 0.9785(4) 0.5818(3) 0.0191(18) Uani d 1
H H14M 0.1967 0.9865 0.6138 0.023 Uiso calc 1
C C15M 0.2796(5) 0.9928(4) 0.5653(3) 0.0226(19) Uani d 1
H H15M 0.3175 1.0112 0.5861 0.027 Uiso calc 1
C C16M 0.2974(5) 0.9811(5) 0.5195(3) 0.026(2) Uani d 1
H H16M 0.3478 0.9899 0.5090 0.031 Uiso calc 1
C C17M 0.2406(6) 0.9559(5) 0.4879(4) 0.035(2) Uani d 1
H H17M 0.2519 0.9495 0.4557 0.042 Uiso calc 1
C C18M 0.1682(6) 0.9405(5) 0.5038(3) 0.035(3) Uani d 1
H H18M 0.1301 0.9223 0.4831 0.042 Uiso calc 1
C C19M -0.0092(6) 0.9938(4) 0.5484(3) 0.0222(19) Uani d 1
C C20M 0.0078(7) 1.0319(5) 0.5096(3) 0.035(3) Uani d 1
H H20M 0.0558 1.0284 0.4945 0.041 Uiso calc 1
C C21M -0.0465(7) 1.0737(5) 0.4944(4) 0.038(3) Uani d 1
H H21M -0.0349 1.0995 0.4688 0.045 Uiso calc 1
C C22M -0.1161(7) 1.0800(5) 0.5143(4) 0.036(3) Uani d 1
H H22M -0.1520 1.1098 0.5027 0.043 Uiso calc 1
C C23M -0.1349(6) 1.0426(5) 0.5520(4) 0.033(2) Uani d 1
H H23M -0.1837 1.0460 0.5661 0.040 Uiso calc 1
C C24M -0.0802(6) 1.0000(4) 0.5683(4) 0.029(2) Uani d 1
H H24M -0.0923 0.9744 0.5940 0.034 Uiso calc 1
P P1N 0.40258(14) 0.25108(11) 1.28879(8) 0.0211(5) Uani d 1
C C1N 0.3412(5) 0.1999(4) 1.2568(3) 0.0216(19) Uani d 1
C C2N 0.2597(6) 0.2032(5) 1.2610(3) 0.031(2) Uani d 1
H H2N 0.2380 0.2304 1.2829 0.037 Uiso calc 1
C C3N 0.2120(6) 0.1659(5) 1.2324(4) 0.034(2) Uani d 1
H H3N 0.1573 0.1687 1.2347 0.040 Uiso calc 1
C C4N 0.2405(6) 0.1265(5) 1.2019(3) 0.029(2) Uani d 1
H H4N 0.2061 0.1014 1.1834 0.034 Uiso calc 1
C C5N 0.3201(7) 0.1216(5) 1.1971(4) 0.036(3) Uani d 1
H H5N 0.3401 0.0934 1.1753 0.043 Uiso calc 1
C C6N 0.3702(6) 0.1581(5) 1.2241(3) 0.026(2) Uani d 1
H H6N 0.4246 0.1549 1.2206 0.031 Uiso calc 1
C C7N 0.4024(5) 0.3228(4) 1.2601(3) 0.023(2) Uani d 1
C C8N 0.4579(7) 0.3662(5) 1.2737(4) 0.041(3) Uani d 1
H H8N 0.4976 0.3564 1.2968 0.049 Uiso calc 1
C C9N 0.4557(7) 0.4229(6) 1.2539(4) 0.043(3) Uani d 1
H H9N 0.4922 0.4529 1.2643 0.051 Uiso calc 1
C C10N 0.4000(6) 0.4367(5) 1.2184(3) 0.028(2) Uani d 1
H H10N 0.3993 0.4759 1.2043 0.033 Uiso calc 1
C C11N 0.3468(6) 0.3948(4) 1.2038(3) 0.026(2) Uani d 1
H H11N 0.3092 0.4048 1.1794 0.032 Uiso calc 1
C C12N 0.3464(6) 0.3372(4) 1.2241(3) 0.025(2) Uani d 1
H H12N 0.3088 0.3079 1.2137 0.029 Uiso calc 1
C C13N 0.3653(6) 0.2607(5) 1.3474(3) 0.029(2) Uani d 1
C C14N 0.3746(6) 0.3136(4) 1.3719(3) 0.025(2) Uani d 1
H H14N 0.3979 0.3476 1.3574 0.030 Uiso calc 1
C C15N 0.3501(6) 0.3182(5) 1.4180(4) 0.036(3) Uani d 1
H H15N 0.3563 0.3555 1.4347 0.043 Uiso calc 1
C C16N 0.3180(7) 0.2704(5) 1.4389(4) 0.038(3) Uani d 1
H H16N 0.3041 0.2735 1.4710 0.046 Uiso calc 1
C C17N 0.3046(6) 0.2170(5) 1.4149(4) 0.036(2) Uani d 1
H H17N 0.2787 0.1843 1.4295 0.043 Uiso calc 1
C C18N 0.3293(6) 0.2115(5) 1.3696(4) 0.035(2) Uani d 1
H H18N 0.3220 0.1742 1.3531 0.041 Uiso calc 1
C C19N 0.4986(5) 0.2233(4) 1.2934(3) 0.026(2) Uani d 1
C C20N 0.5469(6) 0.2317(6) 1.2563(4) 0.045(3) Uani d 1
H H20N 0.5285 0.2541 1.2294 0.054 Uiso calc 1
C C21N 0.6224(6) 0.2079(7) 1.2574(4) 0.047(3) Uani d 1
H H21N 0.6557 0.2146 1.2320 0.057 Uiso calc 1
C C22N 0.6473(7) 0.1735(6) 1.2975(4) 0.044(3) Uani d 1
H H22N 0.6974 0.1552 1.2985 0.053 Uiso calc 1
C C23N 0.6003(6) 0.1660(5) 1.3353(4) 0.035(2) Uani d 1
H H23N 0.6187 0.1437 1.3623 0.042 Uiso calc 1
C C24N 0.5261(6) 0.1907(5) 1.3342(4) 0.033(2) Uani d 1
H H24N 0.4941 0.1859 1.3605 0.039 Uiso calc 1
O O1S 0.2860(9) 0.4190(7) 0.8386(5) 0.124(5) Uani d 1
H H1S 0.3345 0.4203 0.8456 0.185 Uiso d 1
C C1S 0.2488(16) 0.3864(13) 0.8752(9) 0.145(8) Uani d 1
H H11S 0.2002 0.3848 0.8686 0.217 Uiso d 1
H H12S 0.2569 0.4045 0.9015 0.217 Uiso d 1
H H13S 0.2670 0.3506 0.8771 0.217 Uiso d 1
O O2S 0.2281(15) 0.5108(13) 0.7859(6) 0.232(9) Uani d 1
H H2S 0.2453 0.4822 0.8036 0.348 Uiso d 1
C C2S 0.257(3) 0.505(3) 0.7458(13) 0.260(12) Uani d 1
H H21S 0.2401 0.5335 0.7276 0.390 Uiso d 1
H H22S 0.2436 0.4710 0.7340 0.390 Uiso d 1
H H23S 0.3060 0.5071 0.7488 0.390 Uiso d 1

loop_
_atom_site_aniso_label
_atom_site_aniso_U_11
_atom_site_aniso_U_22
_atom_site_aniso_U_33
_atom_site_aniso_U_12
_atom_site_aniso_U_13
_atom_site_aniso_U_23
I1 0.0303(3) 0.0157(3) 0.0168(3) 0.0010(2) 0.0020(2) -0.0018(2)
I2 0.0202(3) 0.0338(3) 0.0161(3) 0.0116(3) -0.0037(2) 0.0005(2)
I3 0.0193(3) 0.0168(3) 0.0236(3) 0.0046(2) -0.0036(2) -0.0025(2)
I4 0.0320(3) 0.0160(3) 0.0192(3) 0.0014(2) 0.0048(2) -0.0020(2)
I5 0.0170(3) 0.0310(3) 0.0189(3) 0.0064(2) -0.0020(2) 0.0058(2)
I6 0.0202(3) 0.0154(3) 0.0214(3) 0.0019(2) -0.0011(2) -0.0017(2)
I1A 0.0296(3) 0.0223(3) 0.0145(3) -0.0053(2) -0.0040(2) 0.0031(2)
I2A 0.0212(3) 0.0237(3) 0.0227(3) 0.0015(2) -0.0021(2) -0.0012(2)
I3A 0.0241(3) 0.0243(3) 0.0137(3) 0.0033(2) -0.0057(2) 0.0007(2)
F1A 0.022(3) 0.029(3) 0.018(2) -0.004(2) -0.009(2) 0.001(2)
F2A 0.029(3) 0.032(3) 0.017(2) 0.002(2) 0.002(2) 0.006(2)
F3A 0.020(3) 0.036(3) 0.022(3) -0.008(2) -0.003(2) 0.005(2)
C1A 0.025(5) 0.020(5) 0.021(4) -0.004(4) -0.004(4) 0.003(4)
C2A 0.033(5) 0.014(4) 0.007(4) -0.005(4) -0.009(3) -0.002(3)
C3A 0.020(4) 0.022(5) 0.019(4) -0.001(4) -0.004(3) -0.003(3)
C4A 0.024(4) 0.020(4) 0.013(4) 0.004(4) 0.002(3) -0.005(3)
C5A 0.018(4) 0.023(5) 0.019(4) 0.002(4) -0.013(3) -0.005(4)
C6A 0.027(5) 0.013(4) 0.022(4) 0.002(4) -0.002(4) 0.002(3)
I1B 0.0236(3) 0.0159(3) 0.0233(3) 0.0014(2) 0.0032(2) -0.0047(2)
I2B 0.0204(3) 0.0221(3) 0.0214(3) 0.0045(2) -0.0033(2) -0.0011(2)
I3B 0.0247(3) 0.0176(3) 0.0171(3) 0.0023(2) 0.0002(2) -0.0003(2)
F1B 0.030(3) 0.023(3) 0.019(3) 0.006(2) 0.003(2) -0.002(2)
F2B 0.028(3) 0.018(3) 0.023(3) 0.011(2) 0.001(2) -0.002(2)
F3B 0.032(3) 0.017(3) 0.026(3) 0.011(2) -0.001(2) 0.003(2)
C1B 0.032(5) 0.017(4) 0.016(4) 0.000(4) 0.003(4) -0.003(3)
C2B 0.016(4) 0.015(4) 0.022(4) 0.002(3) 0.001(3) 0.000(3)
C3B 0.007(4) 0.023(4) 0.020(4) -0.002(3) -0.004(3) 0.002(3)
C4B 0.007(4) 0.018(4) 0.029(5) 0.003(3) 0.004(3) -0.008(4)
C5B 0.013(4) 0.017(4) 0.012(4) -0.001(3) 0.004(3) 0.000(3)
C6B 0.013(4) 0.014(4) 0.028(5) 0.000(3) -0.003(3) 0.005(3)
I1C 0.0132(2) 0.0154(3) 0.0223(3) 0.0010(2) 0.0003(2) 0.0007(2)
I2C 0.0235(3) 0.0142(3) 0.0265(3) 0.0002(2) -0.0016(2) 0.0015(2)
I3C 0.0140(3) 0.0242(3) 0.0231(3) -0.0012(2) -0.0030(2) -0.0014(2)
F1C 0.016(3) 0.020(3) 0.044(3) -0.004(2) -0.008(2) 0.003(2)
F2C 0.017(3) 0.021(3) 0.028(3) 0.009(2) -0.002(2) 0.003(2)
F3C 0.020(3) 0.018(3) 0.033(3) -0.002(2) 0.000(2) 0.002(2)
C1C 0.019(4) 0.013(4) 0.020(4) -0.002(3) 0.007(3) 0.003(3)
C2C 0.010(4) 0.015(4) 0.022(4) -0.001(3) -0.001(3) 0.001(3)
C3C 0.018(4) 0.022(5) 0.023(5) 0.003(4) -0.001(4) 0.009(4)
C4C 0.020(4) 0.018(4) 0.024(5) 0.004(4) -0.004(4) 0.004(4)
C5C 0.012(4) 0.017(4) 0.016(4) -0.001(3) 0.003(3) 0.000(3)
C6C 0.024(5) 0.017(4) 0.020(4) -0.002(4) 0.004(4) -0.004(3)
I1D 0.0236(3) 0.0177(3) 0.0228(3) 0.0031(2) 0.0039(2) -0.0027(2)
I2D 0.0191(3) 0.0272(3) 0.0224(3) 0.0016(2) 0.0007(2) -0.0070(2)
I3D 0.0444(4) 0.0283(3) 0.0224(3) 0.0031(3) -0.0040(3) 0.0048(3)
F1D 0.028(3) 0.021(3) 0.025(3) 0.002(2) 0.005(2) 0.000(2)
F2D 0.032(3) 0.044(4) 0.017(3) 0.006(3) 0.003(2) 0.006(2)
F3D 0.041(3) 0.023(3) 0.032(3) 0.013(3) 0.006(3) 0.005(2)
C1D 0.027(5) 0.022(5) 0.020(4) -0.009(4) 0.001(4) -0.003(4)
C2D 0.020(4) 0.017(4) 0.017(4) -0.008(4) -0.004(3) -0.003(3)
C3D 0.019(4) 0.024(5) 0.024(4) -0.004(4) -0.002(4) -0.005(4)
C4D 0.026(5) 0.035(5) 0.010(4) -0.005(4) -0.003(3) 0.000(4)
C5D 0.037(6) 0.023(5) 0.015(4) 0.000(4) -0.006(4) 0.002(4)
C6D 0.027(5) 0.021(5) 0.016(4) 0.004(4) -0.010(4) -0.007(3)
I1E 0.0245(3) 0.0190(3) 0.0169(3) -0.0014(2) -0.0028(2) 0.0031(2)
I2E 0.0194(3) 0.0265(3) 0.0213(3) -0.0018(2) -0.0018(2) -0.0018(2)
I3E 0.0195(3) 0.0204(3) 0.0166(3) 0.0023(2) -0.0054(2) 0.0000(2)
F1E 0.020(3) 0.028(3) 0.018(2) -0.001(2) -0.009(2) 0.005(2)
F2E 0.027(3) 0.034(3) 0.016(2) 0.003(2) -0.003(2) 0.002(2)
F3E 0.018(3) 0.027(3) 0.018(2) -0.003(2) -0.002(2) 0.003(2)
C1E 0.027(5) 0.020(5) 0.015(4) -0.009(4) -0.001(3) 0.001(3)
C2E 0.019(4) 0.021(4) 0.012(4) 0.008(3) -0.005(3) 0.006(3)
C3E 0.025(5) 0.016(4) 0.016(4) 0.006(4) -0.006(3) -0.005(3)
C4E 0.028(5) 0.020(5) 0.016(4) 0.009(4) -0.007(4) -0.003(3)
C5E 0.028(5) 0.021(5) 0.014(4) 0.011(4) -0.002(4) -0.002(3)
C6E 0.016(4) 0.010(4) 0.027(4) -0.001(3) -0.003(3) -0.003(3)
I1F 0.0242(3) 0.0181(3) 0.0251(3) 0.0034(2) 0.0044(2) -0.0045(2)
I2F 0.0270(3) 0.0275(3) 0.0279(3) 0.0109(3) -0.0051(3) -0.0034(3)
I3F 0.0332(3) 0.0199(3) 0.0180(3) 0.0018(2) 0.0024(2) -0.0003(2)
F1F 0.032(3) 0.034(3) 0.016(3) 0.012(3) -0.005(2) -0.006(2)
F2F 0.031(3) 0.017(3) 0.020(3) 0.005(2) 0.008(2) -0.003(2)
F3F 0.036(3) 0.018(3) 0.021(3) 0.009(2) 0.000(2) 0.001(2)
C1F 0.015(4) 0.016(4) 0.027(5) -0.004(3) 0.013(3) -0.003(3)
C2F 0.017(4) 0.020(4) 0.021(4) -0.003(3) 0.006(3) -0.006(3)
C3F 0.016(4) 0.008(4) 0.024(4) 0.003(3) 0.005(3) -0.002(3)
C4F 0.025(5) 0.014(4) 0.024(4) -0.003(4) 0.012(4) -0.006(3)
C5F 0.032(5) 0.011(4) 0.021(4) -0.009(4) 0.007(4) -0.001(3)
C6F 0.024(5) 0.022(5) 0.012(4) -0.003(4) 0.006(3) 0.003(3)
I1G 0.0150(3) 0.0153(3) 0.0195(3) -0.0008(2) 0.0000(2) 0.0003(2)
I2G 0.0212(3) 0.0137(3) 0.0235(3) -0.0001(2) 0.0001(2) -0.0009(2)
I3G 0.0160(3) 0.0248(3) 0.0274(3) -0.0037(2) -0.0052(2) 0.0023(2)
F1G 0.017(3) 0.020(3) 0.033(3) -0.005(2) -0.002(2) 0.002(2)
F2G 0.014(2) 0.024(3) 0.030(3) 0.002(2) -0.004(2) 0.002(2)
F3G 0.019(3) 0.013(2) 0.030(3) -0.002(2) -0.004(2) 0.006(2)
C1G 0.010(4) 0.025(5) 0.016(4) -0.005(3) 0.001(3) 0.000(3)
C2G 0.024(5) 0.030(5) 0.017(4) -0.007(4) -0.002(4) -0.007(4)
C3G 0.021(4) 0.008(4) 0.017(4) -0.001(3) 0.005(3) 0.004(3)
C4G 0.019(4) 0.026(5) 0.010(4) 0.002(4) 0.001(3) 0.001(3)
C5G 0.019(4) 0.023(5) 0.012(4) -0.004(4) 0.002(3) -0.006(3)
C6G 0.020(4) 0.017(4) 0.015(4) -0.002(3) 0.004(3) 0.002(3)
I1H 0.0198(3) 0.0174(3) 0.0256(3) 0.0007(2) 0.0015(2) -0.0048(2)
I2H 0.0175(3) 0.0358(4) 0.0245(3) 0.0026(3) -0.0008(2) -0.0078(3)
I3H 0.0485(4) 0.0378(4) 0.0357(4) 0.0079(3) -0.0110(3) 0.0115(3)
F1H 0.025(3) 0.019(3) 0.028(3) 0.005(2) 0.000(2) 0.001(2)
F2H 0.042(4) 0.045(4) 0.021(3) -0.004(3) 0.007(3) 0.002(3)
F3H 0.034(3) 0.029(3) 0.037(3) 0.014(3) 0.004(3) 0.004(3)
C1H 0.023(5) 0.017(4) 0.020(4) 0.006(4) -0.007(4) -0.001(3)
C2H 0.020(4) 0.012(4) 0.030(5) -0.001(3) -0.007(4) -0.006(3)
C3H 0.025(5) 0.023(5) 0.022(4) 0.002(4) -0.004(4) -0.017(4)
C4H 0.035(5) 0.023(5) 0.020(5) -0.012(4) -0.008(4) 0.003(4)
C5H 0.030(5) 0.023(5) 0.022(5) 0.003(4) -0.009(4) -0.001(4)
C6H 0.024(5) 0.017(5) 0.031(5) 0.008(4) 0.002(4) -0.005(4)
P1I 0.0177(11) 0.0133(10) 0.0134(10) -0.0001(8) 0.0006(8) 0.0015(8)
C1I 0.033(5) 0.011(4) 0.020(4) -0.002(4) 0.004(4) -0.006(3)
C2I 0.030(5) 0.027(5) 0.037(6) -0.003(4) 0.005(4) -0.003(4)
C3I 0.058(8) 0.025(6) 0.044(7) 0.001(5) 0.016(6) -0.009(5)
C4I 0.067(8) 0.019(5) 0.021(5) -0.014(5) 0.014(5) -0.003(4)
C5I 0.040(6) 0.040(6) 0.023(5) -0.023(5) 0.011(4) -0.009(4)
C6I 0.029(5) 0.025(5) 0.017(4) -0.003(4) 0.011(4) -0.002(4)
C7I 0.016(4) 0.013(4) 0.014(4) -0.007(3) 0.007(3) 0.001(3)
C8I 0.017(4) 0.025(5) 0.021(4) 0.002(4) -0.001(3) 0.013(4)
C9I 0.018(5) 0.038(6) 0.028(5) 0.012(4) 0.001(4) 0.012(4)
C10I 0.013(4) 0.025(5) 0.039(6) 0.007(4) 0.005(4) 0.001(4)
C11I 0.031(5) 0.027(5) 0.026(5) 0.000(4) 0.014(4) 0.005(4)
C12I 0.023(5) 0.016(4) 0.028(5) 0.009(4) -0.002(4) 0.005(4)
C13I 0.015(4) 0.025(5) 0.023(4) -0.011(4) 0.000(3) 0.006(4)
C14I 0.024(5) 0.032(5) 0.015(4) -0.004(4) -0.010(4) 0.007(4)
C15I 0.038(6) 0.057(8) 0.025(5) 0.010(6) -0.018(5) 0.011(5)
C16I 0.031(6) 0.043(7) 0.075(9) 0.014(5) -0.004(6) 0.022(7)
C17I 0.043(7) 0.040(7) 0.051(7) 0.024(6) 0.006(6) 0.008(6)
C18I 0.025(5) 0.048(7) 0.043(6) 0.005(5) 0.011(5) 0.005(5)
C19I 0.013(4) 0.019(4) 0.009(4) -0.002(3) -0.001(3) -0.001(3)
C20I 0.015(4) 0.017(4) 0.022(4) -0.002(3) -0.002(3) 0.000(3)
C21I 0.013(4) 0.022(4) 0.020(4) -0.004(3) -0.003(3) 0.001(3)
C22I 0.022(5) 0.039(6) 0.017(4) 0.007(4) 0.000(4) 0.000(4)
C23I 0.026(5) 0.032(6) 0.028(5) -0.012(4) -0.006(4) -0.005(4)
C24I 0.031(5) 0.030(5) 0.021(5) -0.014(4) 0.001(4) -0.003(4)
P1J 0.0199(11) 0.0157(11) 0.0160(10) -0.0009(9) -0.0001(8) -0.0028(8)
C1J 0.013(4) 0.017(4) 0.021(4) 0.004(3) 0.001(3) 0.006(3)
C2J 0.028(5) 0.029(5) 0.021(5) -0.008(4) -0.001(4) -0.004(4)
C3J 0.031(5) 0.055(7) 0.019(5) -0.008(5) 0.006(4) -0.018(5)
C4J 0.021(5) 0.097(11) 0.018(5) -0.016(6) -0.001(4) 0.006(6)
C5J 0.013(4) 0.042(6) 0.048(6) -0.006(4) -0.006(4) 0.018(5)
C6J 0.017(4) 0.019(5) 0.034(5) 0.005(4) 0.004(4) 0.008(4)
C7J 0.024(5) 0.021(5) 0.022(4) -0.002(4) 0.001(4) -0.007(4)
C8J 0.040(6) 0.029(6) 0.031(5) 0.012(5) -0.003(5) -0.007(4)
C9J 0.056(8) 0.026(6) 0.049(7) -0.003(5) 0.007(6) -0.012(5)
C10J 0.057(7) 0.024(5) 0.030(5) -0.021(5) 0.013(5) -0.014(4)
C11J 0.031(6) 0.039(6) 0.033(6) -0.018(5) 0.006(4) -0.004(5)
C12J 0.035(5) 0.018(5) 0.016(4) -0.011(4) 0.001(4) -0.003(3)
C13J 0.022(4) 0.016(4) 0.022(4) 0.010(4) 0.006(3) 0.005(3)
C14J 0.023(5) 0.016(4) 0.023(4) -0.003(4) 0.006(4) -0.005(4)
C15J 0.015(4) 0.018(4) 0.021(4) 0.012(3) 0.002(3) -0.003(3)
C16J 0.022(5) 0.021(5) 0.027(5) 0.007(4) 0.005(4) 0.006(4)
C17J 0.028(5) 0.030(5) 0.014(4) 0.008(4) 0.013(4) 0.003(4)
C18J 0.026(5) 0.032(5) 0.021(4) 0.005(4) 0.004(4) -0.005(4)
C19J 0.022(4) 0.021(4) 0.017(4) -0.002(4) -0.003(3) -0.003(3)
C20J 0.036(5) 0.023(5) 0.013(4) 0.002(4) 0.003(4) -0.002(3)
C21J 0.063(7) 0.021(5) 0.012(4) 0.011(5) 0.002(4) 0.002(4)
C22J 0.055(7) 0.023(5) 0.022(5) 0.014(5) -0.009(5) -0.009(4)
C23J 0.025(5) 0.020(5) 0.045(6) 0.002(4) 0.001(4) 0.001(4)
C24J 0.026(5) 0.022(5) 0.023(5) -0.001(4) 0.003(4) 0.004(4)
P1K 0.0176(11) 0.0175(11) 0.0182(11) -0.0015(9) 0.0006(9) -0.0006(8)
C1K 0.017(4) 0.022(5) 0.015(4) -0.001(3) 0.002(3) 0.004(3)
C2K 0.020(4) 0.019(4) 0.020(4) -0.007(4) -0.003(3) -0.003(3)
C3K 0.027(5) 0.019(5) 0.033(5) -0.002(4) 0.006(4) 0.007(4)
C4K 0.031(5) 0.015(4) 0.027(5) -0.007(4) -0.004(4) 0.004(4)
C5K 0.044(6) 0.018(5) 0.023(5) -0.006(4) 0.007(4) -0.009(4)
C6K 0.027(5) 0.022(5) 0.026(5) -0.009(4) 0.005(4) -0.003(4)
C7K 0.020(4) 0.022(5) 0.012(4) -0.001(4) 0.005(3) -0.008(3)
C8K 0.022(5) 0.028(5) 0.020(4) -0.004(4) -0.006(4) -0.006(4)
C9K 0.020(4) 0.029(5) 0.017(4) 0.008(4) -0.004(3) 0.001(4)
C10K 0.022(5) 0.019(5) 0.031(5) 0.011(4) 0.001(4) 0.005(4)
C11K 0.025(5) 0.016(4) 0.026(5) -0.001(4) -0.003(4) -0.003(4)
C12K 0.023(5) 0.019(4) 0.026(5) -0.002(4) -0.013(4) -0.002(4)
C13K 0.026(5) 0.019(4) 0.013(4) 0.003(4) 0.001(3) -0.001(3)
C14K 0.023(5) 0.023(5) 0.024(5) 0.005(4) -0.003(4) -0.004(4)
C15K 0.030(5) 0.030(5) 0.022(5) 0.009(4) 0.004(4) 0.000(4)
C16K 0.041(6) 0.023(5) 0.016(4) -0.003(4) -0.007(4) 0.003(4)
C17K 0.026(5) 0.026(5) 0.025(5) 0.003(4) 0.002(4) 0.005(4)
C18K 0.021(4) 0.025(5) 0.021(4) 0.002(4) -0.004(4) -0.002(4)
C19K 0.010(4) 0.027(5) 0.017(4) 0.004(3) 0.009(3) -0.005(3)
C20K 0.021(4) 0.019(4) 0.028(5) -0.004(4) -0.001(4) -0.003(4)
C21K 0.016(4) 0.029(5) 0.034(5) -0.004(4) 0.003(4) 0.002(4)
C22K 0.012(4) 0.027(5) 0.048(6) 0.002(4) 0.005(4) -0.004(5)
C23K 0.030(5) 0.019(5) 0.046(6) 0.003(4) 0.002(5) 0.000(4)
C24K 0.026(5) 0.018(5) 0.041(6) -0.010(4) 0.004(4) -0.003(4)
P1L 0.0206(11) 0.0158(11) 0.0154(10) -0.0026(9) 0.0016(8) 0.0015(8)
C1L 0.045(6) 0.020(5) 0.010(4) 0.000(4) 0.007(4) 0.002(3)
C2L 0.047(6) 0.021(5) 0.024(5) 0.004(5) -0.003(4) 0.005(4)
C3L 0.063(8) 0.019(5) 0.028(5) 0.006(5) 0.009(5) -0.001(4)
C4L 0.063(8) 0.031(6) 0.017(5) -0.024(5) 0.016(5) -0.009(4)
C5L 0.056(7) 0.040(6) 0.019(5) -0.031(6) 0.014(5) -0.018(4)
C6L 0.031(5) 0.028(5) 0.022(5) -0.015(4) 0.010(4) -0.007(4)
C7L 0.018(4) 0.021(4) 0.014(4) 0.000(3) 0.004(3) -0.003(3)
C8L 0.032(5) 0.030(5) 0.020(5) -0.001(4) 0.000(4) 0.006(4)
C9L 0.028(5) 0.035(6) 0.034(6) 0.006(5) -0.002(4) -0.001(5)
C10L 0.030(6) 0.040(6) 0.031(6) -0.004(5) 0.004(4) 0.001(5)
C11L 0.020(5) 0.024(5) 0.033(5) -0.010(4) 0.006(4) 0.006(4)
C12L 0.018(4) 0.030(5) 0.025(5) -0.003(4) 0.005(4) 0.004(4)
C13L 0.019(4) 0.018(4) 0.019(4) -0.003(3) -0.001(3) 0.008(3)
C14L 0.036(6) 0.030(5) 0.023(5) -0.004(5) -0.002(4) 0.005(4)
C15L 0.043(7) 0.036(7) 0.049(7) -0.001(5) -0.007(5) 0.025(5)
C16L 0.042(7) 0.035(7) 0.076(9) 0.003(6) -0.016(7) 0.025(7)
C17L 0.032(6) 0.029(6) 0.066(8) 0.006(5) 0.003(6) 0.012(6)
C18L 0.023(5) 0.028(5) 0.035(5) -0.011(4) 0.005(4) 0.003(4)
C19L 0.022(4) 0.023(5) 0.015(4) 0.000(4) 0.003(3) 0.004(3)
C20L 0.028(5) 0.021(5) 0.025(5) -0.008(4) -0.004(4) -0.002(4)
C21L 0.040(6) 0.019(5) 0.032(5) -0.007(4) 0.011(4) 0.010(4)
C22L 0.017(4) 0.038(6) 0.020(4) -0.002(4) 0.007(4) 0.004(4)
C23L 0.035(6) 0.033(6) 0.019(5) -0.012(5) 0.003(4) -0.004(4)
C24L 0.032(5) 0.022(5) 0.018(4) -0.006(4) -0.002(4) 0.004(4)
P1M 0.0212(11) 0.0208(12) 0.0242(12) -0.0038(9) 0.0041(9) -0.0078(9)
C1M 0.015(4) 0.034(5) 0.020(4) -0.003(4) 0.000(3) -0.005(4)
C2M 0.026(5) 0.034(6) 0.021(5) -0.005(4) 0.012(4) -0.007(4)
C3M 0.011(4) 0.055(7) 0.032(5) -0.015(4) 0.003(4) -0.013(5)
C4M 0.020(5) 0.064(8) 0.022(5) 0.008(5) -0.004(4) 0.011(5)
C5M 0.017(5) 0.051(7) 0.035(6) 0.000(5) -0.001(4) 0.017(5)
C6M 0.021(5) 0.032(6) 0.040(6) -0.001(4) 0.003(4) 0.000(5)
C7M 0.029(5) 0.027(5) 0.029(5) -0.012(4) 0.008(4) -0.009(4)
C8M 0.051(8) 0.037(7) 0.058(8) -0.013(6) 0.027(6) -0.009(6)
C9M 0.064(9) 0.027(6) 0.080(10) -0.005(6) 0.040(8) -0.005(6)
C10M 0.068(9) 0.029(7) 0.062(8) -0.017(6) 0.020(7) -0.022(6)
C11M 0.060(8) 0.042(7) 0.047(7) -0.025(6) 0.006(6) -0.016(6)
C12M 0.034(6) 0.036(6) 0.040(6) -0.013(5) 0.011(5) -0.007(5)
C13M 0.027(5) 0.027(5) 0.023(5) -0.010(4) 0.012(4) -0.007(4)
C14M 0.027(5) 0.016(4) 0.015(4) 0.000(4) -0.004(3) 0.005(3)
C15M 0.021(5) 0.017(4) 0.029(5) 0.006(4) -0.004(4) -0.001(4)
C16M 0.016(4) 0.034(5) 0.029(5) 0.002(4) 0.005(4) -0.002(4)
C17M 0.035(6) 0.043(6) 0.028(5) 0.000(5) 0.010(4) -0.014(5)
C18M 0.025(5) 0.051(7) 0.028(5) -0.009(5) 0.006(4) -0.019(5)
C19M 0.034(5) 0.014(4) 0.018(4) -0.005(4) 0.001(4) -0.001(3)
C20M 0.054(7) 0.034(6) 0.017(5) -0.003(5) 0.015(5) -0.009(4)
C21M 0.071(8) 0.021(5) 0.022(5) 0.004(5) 0.011(5) 0.000(4)
C22M 0.054(7) 0.025(5) 0.029(5) 0.012(5) -0.008(5) -0.009(4)
C23M 0.025(5) 0.038(6) 0.037(6) 0.002(4) -0.004(4) -0.006(5)
C24M 0.035(6) 0.020(5) 0.031(5) -0.011(4) 0.002(4) 0.003(4)
P1N 0.0208(12) 0.0232(12) 0.0192(11) -0.0055(10) -0.0010(9) 0.0045(9)
C1N 0.015(4) 0.028(5) 0.021(4) -0.003(4) 0.001(3) -0.005(4)
C2N 0.027(5) 0.037(6) 0.029(5) 0.002(4) 0.006(4) -0.008(4)
C3N 0.025(5) 0.033(6) 0.042(6) -0.006(4) -0.003(5) -0.003(5)
C4N 0.039(6) 0.023(5) 0.023(5) -0.008(4) 0.001(4) 0.003(4)
C5N 0.056(7) 0.022(5) 0.032(5) 0.000(5) 0.005(5) 0.004(4)
C6N 0.019(5) 0.036(6) 0.022(5) -0.003(4) 0.005(4) 0.004(4)
C7N 0.026(5) 0.023(5) 0.021(4) -0.004(4) 0.007(4) 0.005(4)
C8N 0.036(6) 0.040(6) 0.044(7) -0.005(5) -0.016(5) 0.009(5)
C9N 0.043(7) 0.040(7) 0.044(6) -0.016(5) -0.011(5) 0.012(5)
C10N 0.032(5) 0.028(5) 0.023(5) -0.001(4) 0.002(4) 0.001(4)
C11N 0.028(5) 0.025(5) 0.026(5) -0.003(4) -0.001(4) 0.005(4)
C12N 0.025(5) 0.023(5) 0.026(5) 0.001(4) -0.003(4) -0.002(4)
C13N 0.033(5) 0.025(5) 0.028(5) -0.010(4) -0.005(4) 0.007(4)
C14N 0.031(5) 0.026(5) 0.019(4) -0.009(4) -0.005(4) 0.010(4)
C15N 0.047(7) 0.031(6) 0.030(5) -0.009(5) -0.001(5) 0.000(4)
C16N 0.050(7) 0.043(7) 0.021(5) -0.017(5) 0.004(5) -0.006(4)
C17N 0.032(6) 0.037(6) 0.038(6) -0.009(5) 0.004(5) 0.004(5)
C18N 0.049(7) 0.025(5) 0.030(5) -0.011(5) 0.003(5) -0.008(4)
C19N 0.022(5) 0.024(5) 0.031(5) -0.001(4) -0.004(4) 0.002(4)
C20N 0.033(6) 0.066(9) 0.034(6) 0.017(6) -0.005(5) 0.017(6)
C21N 0.027(6) 0.094(11) 0.021(5) 0.005(6) 0.001(4) 0.016(6)
C22N 0.037(6) 0.050(7) 0.046(7) 0.013(6) 0.006(5) 0.013(6)
C23N 0.032(6) 0.040(6) 0.032(6) 0.007(5) 0.005(4) 0.007(5)
C24N 0.028(5) 0.036(6) 0.035(5) -0.011(4) 0.005(4) 0.007(5)
O1S 0.129(12) 0.131(12) 0.112(11) -0.015(10) 0.021 -0.001(10)
C1S 0.160(17) 0.146(17) 0.132(16) -0.020(15) 0.052(13) -0.002(15)
O2S 0.31(3) 0.28(2) 0.111(13) 0.07(2) 0.070 0.035
C2S 0.33(3) 0.30(3) 0.15(2) 0.08(2) 0.092(17) 0.061(17)

loop_
_atom_type_symbol
_atom_type_description
_atom_type_scat_dispersion_real
_atom_type_scat_dispersion_imag
_atom_type_scat_source
C C 0.0033 0.0016 'International Tables Vol C Tables 4.2.6.8 and 6.1.1.4'
H H 0.0000 0.0000 'International Tables Vol C Tables 4.2.6.8 and 6.1.1.4'
O O 0.0106 0.0060 'International Tables Vol C Tables 4.2.6.8 and 6.1.1.4'
F F 0.0171 0.0103 'International Tables Vol C Tables 4.2.6.8 and 6.1.1.4'
P P 0.1023 0.0942 'International Tables Vol C Tables 4.2.6.8 and 6.1.1.4'
I I -0.4742 1.8119 'International Tables Vol C Tables 4.2.6.8 and 6.1.1.4'

loop_
_geom_angle_atom_site_label_1
_geom_angle_atom_site_label_2
_geom_angle_atom_site_label_3
_geom_angle
C6A C1A C2A 115.3(8)
C6A C1A I1A 124.8(7)
C2A C1A I1A 119.9(6)
F1A C2A C3A 118.6(8)
F1A C2A C1A 118.0(7)
C3A C2A C1A 123.4(8)
C2A C3A C4A 116.9(8)
C2A C3A I2A 120.7(6)
C4A C3A I2A 122.3(7)
F2A C4A C5A 118.3(8)
F2A C4A C3A 118.8(8)
C5A C4A C3A 122.8(8)
C4A C5A C6A 117.1(8)
C4A C5A I3A 120.7(7)
C6A C5A I3A 122.2(7)
F3A C6A C1A 116.6(8)
F3A C6A C5A 119.0(8)
C1A C6A C5A 124.3(9)
C2B C1B C6B 117.0(8)
C2B C1B I1B 122.4(6)
C6B C1B I1B 120.6(7)
F1B C2B C1B 119.4(8)
F1B C2B C3B 118.2(8)
C1B C2B C3B 122.4(8)
C4B C3B C2B 116.8(8)
C4B C3B I2B 121.5(7)
C2B C3B I2B 121.7(6)
F2B C4B C3B 118.2(8)
F2B C4B C5B 118.1(8)
C3B C4B C5B 123.7(8)
C6B C5B C4B 116.2(8)
C6B C5B I3B 122.5(6)
C4B C5B I3B 121.3(6)
F3B C6B C5B 118.0(8)
F3B C6B C1B 118.0(8)
C5B C6B C1B 124.0(8)
C6C C1C C2C 117.2(8)
C6C C1C I1C 120.6(6)
C2C C1C I1C 122.2(6)
F1C C2C C3C 118.8(8)
F1C C2C C1C 118.4(7)
C3C C2C C1C 122.8(8)
C4C C3C C2C 116.8(9)
C4C C3C I2C 120.7(7)
C2C C3C I2C 122.5(7)
F2C C4C C3C 119.6(8)
F2C C4C C5C 116.3(8)
C3C C4C C5C 124.0(8)
C6C C5C C4C 116.6(8)
C6C C5C I3C 120.1(6)
C4C C5C I3C 123.3(6)
F3C C6C C1C 118.2(8)
F3C C6C C5C 119.4(8)
C1C C6C C5C 122.4(8)
C2D C1D C6D 114.3(8)
C2D C1D I1D 120.5(7)
C6D C1D I1D 125.1(7)
F1D C2D C3D 118.4(8)
F1D C2D C1D 117.7(8)
C3D C2D C1D 123.9(9)
C2D C3D C4D 118.4(9)
C2D C3D I2D 120.3(7)
C4D C3D I2D 121.2(7)
F2D C4D C5D 119.2(9)
F2D C4D C3D 119.3(9)
C5D C4D C3D 121.5(8)
C4D C5D C6D 117.7(9)
C4D C5D I3D 120.3(7)
C6D C5D I3D 122.0(7)
F3D C6D C5D 119.1(8)
F3D C6D C1D 116.8(8)
C5D C6D C1D 124.1(9)
C2E C1E C6E 116.1(8)
C2E C1E I1E 121.8(6)
C6E C1E I1E 122.0(7)
F1E C2E C3E 117.8(8)
F1E C2E C1E 117.4(7)
C3E C2E C1E 124.6(8)
C4E C3E C2E 116.7(9)
C4E C3E I2E 122.3(7)
C2E C3E I2E 121.0(6)
F2E C4E C3E 119.2(8)
F2E C4E C5E 118.0(7)
C3E C4E C5E 122.8(9)
C6E C5E C4E 117.2(8)
C6E C5E I3E 122.0(7)
C4E C5E I3E 120.8(6)
F3E C6E C5E 119.1(8)
F3E C6E C1E 118.6(8)
C5E C6E C1E 122.4(8)
C6F C1F C2F 118.9(8)
C6F C1F I1F 119.3(7)
C2F C1F I1F 121.8(6)
F1F C2F C1F 119.3(8)
F1F C2F C3F 119.0(8)
C1F C2F C3F 121.6(8)
C4F C3F C2F 117.0(8)
C4F C3F I2F 120.8(6)
C2F C3F I2F 122.2(7)
F2F C4F C5F 117.9(8)
F2F C4F C3F 118.5(8)
C5F C4F C3F 123.6(8)
C4F C5F C6F 116.7(8)
C4F C5F I3F 120.2(6)
C6F C5F I3F 123.0(7)
F3F C6F C1F 118.9(8)
F3F C6F C5F 119.0(8)
C1F C6F C5F 122.1(9)
C6G C1G C2G 115.6(8)
C6G C1G I1G 120.8(7)
C2G C1G I1G 123.6(6)
F1G C2G C3G 118.6(8)
F1G C2G C1G 117.4(8)
C3G C2G C1G 124.1(8)
C2G C3G C4G 117.2(8)
C2G C3G I2G 121.5(7)
C4G C3G I2G 121.2(6)
F2G C4G C3G 119.5(8)
F2G C4G C5G 117.6(8)
C3G C4G C5G 122.9(8)
C4G C5G C6G 116.0(8)
C4G C5G I3G 123.4(7)
C6G C5G I3G 120.4(6)
F3G C6G C1G 117.9(8)
F3G C6G C5G 117.9(7)
C1G C6G C5G 124.2(8)
C6H C1H C2H 117.0(8)
C6H C1H I1H 123.8(7)
C2H C1H I1H 119.2(7)
F1H C2H C3H 119.1(8)
F1H C2H C1H 118.4(8)
C3H C2H C1H 122.5(9)
C4H C3H C2H 117.6(9)
C4H C3H I2H 123.3(7)
C2H C3H I2H 119.0(7)
F2H C4H C3H 118.5(9)
F2H C4H C5H 119.4(9)
C3H C4H C5H 122.1(9)
C6H C5H C4H 118.4(9)
C6H C5H I3H 122.1(7)
C4H C5H I3H 119.5(7)
F3H C6H C5H 118.6(8)
F3H C6H C1H 119.0(8)
C5H C6H C1H 122.4(9)
C13I P1I C1I 107.9(4)
C13I P1I C19I 110.4(4)
C1I P1I C19I 110.3(4)
C13I P1I C7I 111.4(4)
C1I P1I C7I 109.7(4)
C19I P1I C7I 107.1(4)
C2I C1I C6I 119.7(8)
C2I C1I P1I 122.8(8)
C6I C1I P1I 117.4(7)
C3I C2I C1I 120.9(10)
C3I C2I H2I 119.6
C1I C2I H2I 119.6
C2I C3I C4I 119.3(10)
C2I C3I H3I 120.3
C4I C3I H3I 120.3
C5I C4I C3I 119.2(9)
C5I C4I H4I 120.4
C3I C4I H4I 120.4
C4I C5I C6I 122.0(10)
C4I C5I H5I 119.0
C6I C5I H5I 119.0
C5I C6I C1I 118.8(9)
C5I C6I H6I 120.6
C1I C6I H6I 120.6
C12I C7I C8I 121.2(8)
C12I C7I P1I 122.2(7)
C8I C7I P1I 116.5(6)
C9I C8I C7I 119.3(8)
C9I C8I H8I 120.3
C7I C8I H8I 120.3
C8I C9I C10I 119.8(9)
C8I C9I H9I 120.1
C10I C9I H9I 120.1
C11I C10I C9I 120.2(9)
C11I C10I H10I 119.9
C9I C10I H10I 119.9
C10I C11I C12I 121.3(9)
C10I C11I H11I 119.3
C12I C11I H11I 119.3
C7I C12I C11I 118.1(8)
C7I C12I H12I 120.9
C11I C12I H12I 120.9
C14I C13I C18I 119.0(9)
C14I C13I P1I 118.9(7)
C18I C13I P1I 122.0(7)
C15I C14I C13I 119.8(10)
C15I C14I H14I 120.1
C13I C14I H14I 120.1
C16I C15I C14I 118.6(10)
C16I C15I H15I 120.7
C14I C15I H15I 120.7
C17I C16I C15I 122.6(10)
C17I C16I H16I 118.7
C15I C16I H16I 118.7
C18I C17I C16I 118.9(11)
C18I C17I H17I 120.5
C16I C17I H17I 120.5
C17I C18I C13I 120.9(11)
C17I C18I H18I 119.5
C13I C18I H18I 119.5
C20I C19I C24I 121.3(8)
C20I C19I P1I 121.0(6)
C24I C19I P1I 117.6(7)
C19I C20I C21I 118.6(8)
C19I C20I H20I 120.7
C21I C20I H20I 120.7
C22I C21I C20I 120.0(8)
C22I C21I H21I 120.0
C20I C21I H21I 120.0
C23I C22I C21I 119.7(9)
C23I C22I H22I 120.2
C21I C22I H22I 120.2
C24I C23I C22I 121.4(9)
C24I C23I H23I 119.3
C22I C23I H23I 119.3
C23I C24I C19I 119.0(9)
C23I C24I H24I 120.5
C19I C24I H24I 120.5
C1J P1J C13J 111.3(4)
C1J P1J C19J 107.9(4)
C13J P1J C19J 109.5(4)
C1J P1J C7J 110.3(4)
C13J P1J C7J 108.2(4)
C19J P1J C7J 109.7(4)
C6J C1J C2J 122.4(8)
C6J C1J P1J 120.6(7)
C2J C1J P1J 117.0(7)
C1J C2J C3J 118.2(9)
C1J C2J H2J 120.9
C3J C2J H2J 120.9
C4J C3J C2J 118.5(10)
C4J C3J H3J 120.8
C2J C3J H3J 120.8
C5J C4J C3J 121.6(9)
C5J C4J H4J 119.2
C3J C4J H4J 119.2
C4J C5J C6J 121.1(10)
C4J C5J H5J 119.4
C6J C5J H5J 119.4
C5J C6J C1J 118.0(10)
C5J C6J H6J 121.0
C1J C6J H6J 121.0
C12J C7J C8J 120.1(9)
C12J C7J P1J 121.1(7)
C8J C7J P1J 118.8(7)
C9J C8J C7J 120.5(11)
C9J C8J H8J 119.8
C7J C8J H8J 119.8
C8J C9J C10J 118.1(11)
C8J C9J H9J 121.0
C10J C9J H9J 121.0
C11J C10J C9J 122.3(10)
C11J C10J H10J 118.8
C9J C10J H10J 118.8
C10J C11J C12J 119.5(10)
C10J C11J H11J 120.3
C12J C11J H11J 120.3
C7J C12J C11J 119.5(10)
C7J C12J H12J 120.2
C11J C12J H12J 120.2
C18J C13J C14J 120.7(8)
C18J C13J P1J 118.9(7)
C14J C13J P1J 120.2(7)
C13J C14J C15J 119.8(8)
C13J C14J H14J 120.1
C15J C14J H14J 120.1
C16J C15J C14J 118.7(8)
C16J C15J H15J 120.7
C14J C15J H15J 120.7
C17J C16J C15J 121.0(9)
C17J C16J H16J 119.5
C15J C16J H16J 119.5
C16J C17J C18J 120.1(8)
C16J C17J H17J 119.9
C18J C17J H17J 119.9
C17J C18J C13J 119.7(9)
C17J C18J H18J 120.2
C13J C18J H18J 120.2
C20J C19J C24J 120.8(9)
C20J C19J P1J 121.1(7)
C24J C19J P1J 118.1(7)
C19J C20J C21J 119.8(9)
C19J C20J H20J 120.1
C21J C20J H20J 120.1
C20J C21J C22J 118.4(9)
C20J C21J H21J 120.8
C22J C21J H21J 120.8
C23J C22J C21J 121.3(9)
C23J C22J H22J 119.3
C21J C22J H22J 119.3
C22J C23J C24J 120.0(10)
C22J C23J H23J 120.0
C24J C23J H23J 120.0
C23J C24J C19J 119.6(9)
C23J C24J H24J 120.2
C19J C24J H24J 120.2
C19K P1K C7K 111.8(4)
C19K P1K C13K 110.1(4)
C7K P1K C13K 107.6(4)
C19K P1K C1K 108.2(4)
C7K P1K C1K 107.7(4)
C13K P1K C1K 111.4(4)
C2K C1K C6K 121.5(8)
C2K C1K P1K 119.3(7)
C6K C1K P1K 119.1(7)
C1K C2K C3K 119.5(8)
C1K C2K H2K 120.2
C3K C2K H2K 120.2
C2K C3K C4K 119.8(9)
C2K C3K H3K 120.1
C4K C3K H3K 120.1
C5K C4K C3K 118.4(9)
C5K C4K H4K 120.8
C3K C4K H4K 120.8
C6K C5K C4K 122.6(9)
C6K C5K H5K 118.7
C4K C5K H5K 118.7
C5K C6K C1K 118.1(9)
C5K C6K H6K 121.0
C1K C6K H6K 121.0
C8K C7K C12K 119.8(9)
C8K C7K P1K 121.5(7)
C12K C7K P1K 118.6(7)
C9K C8K C7K 120.6(9)
C9K C8K H8K 119.7
C7K C8K H8K 119.7
C8K C9K C10K 120.4(8)
C8K C9K H9K 119.8
C10K C9K H9K 119.8
C9K C10K C11K 120.8(9)
C9K C10K H10K 119.6
C11K C10K H10K 119.6
C10K C11K C12K 119.6(8)
C10K C11K H11K 120.2
C12K C11K H11K 120.2
C7K C12K C11K 118.8(8)
C7K C12K H12K 120.6
C11K C12K H12K 120.6
C14K C13K C18K 120.6(8)
C14K C13K P1K 119.2(7)
C18K C13K P1K 120.2(7)
C15K C14K C13K 119.6(8)
C15K C14K H14K 120.2
C13K C14K H14K 120.2
C16K C15K C14K 120.9(9)
C16K C15K H15K 119.5
C14K C15K H15K 119.5
C15K C16K C17K 119.1(9)
C15K C16K H16K 120.4
C17K C16K H16K 120.4
C16K C17K C18K 121.8(9)
C16K C17K H17K 119.1
C18K C17K H17K 119.1
C17K C18K C13K 117.9(8)
C17K C18K H18K 121.0
C13K C18K H18K 121.0
C24K C19K C20K 119.0(8)
C24K C19K P1K 120.8(7)
C20K C19K P1K 120.3(7)
C21K C20K C19K 119.9(9)
C21K C20K H20K 120.0
C19K C20K H20K 120.0
C20K C21K C22K 120.3(9)
C20K C21K H21K 119.8
C22K C21K H21K 119.8
C23K C22K C21K 119.6(9)
C23K C22K H22K 120.2
C21K C22K H22K 120.2
C24K C23K C22K 120.4(9)
C24K C23K H23K 119.8
C22K C23K H23K 119.8
C23K C24K C19K 120.7(9)
C23K C24K H24K 119.6
C19K C24K H24K 119.6
C19L P1L C7L 106.2(4)
C19L P1L C13L 111.5(4)
C7L P1L C13L 112.4(4)
C19L P1L C1L 110.7(4)
C7L P1L C1L 108.6(4)
C13L P1L C1L 107.5(4)
C2L C1L C6L 120.0(9)
C2L C1L P1L 123.3(8)
C6L C1L P1L 116.7(7)
C1L C2L C3L 120.7(11)
C1L C2L H2L 119.7
C3L C2L H2L 119.7
C4L C3L C2L 119.0(10)
C4L C3L H3L 120.5
C2L C3L H3L 120.5
C3L C4L C5L 121.8(10)
C3L C4L H4L 119.1
C5L C4L H4L 119.1
C4L C5L C6L 119.8(11)
C4L C5L H5L 120.1
C6L C5L H5L 120.1
C5L C6L C1L 118.9(10)
C5L C6L H6L 120.6
C1L C6L H6L 120.6
C8L C7L C12L 119.8(8)
C8L C7L P1L 119.0(7)
C12L C7L P1L 121.1(7)
C9L C8L C7L 120.6(9)
C9L C8L H8L 119.7
C7L C8L H8L 119.7
C8L C9L C10L 119.8(10)
C8L C9L H9L 120.1
C10L C9L H9L 120.1
C11L C10L C9L 120.3(10)
C11L C10L H10L 119.9
C9L C10L H10L 119.9
C10L C11L C12L 120.4(9)
C10L C11L H11L 119.8
C12L C11L H11L 119.8
C11L C12L C7L 118.9(9)
C11L C12L H12L 120.5
C7L C12L H12L 120.5
C18L C13L C14L 120.4(9)
C18L C13L P1L 120.1(7)
C14L C13L P1L 119.4(7)
C15L C14L C13L 120.0(10)
C15L C14L H14L 120.0
C13L C14L H14L 120.0
C16L C15L C14L 119.4(11)
C16L C15L H15L 120.3
C14L C15L H15L 120.3
C15L C16L C17L 121.0(11)
C15L C16L H16L 119.5
C17L C16L H16L 119.5
C16L C17L C18L 120.1(12)
C16L C17L H17L 119.9
C18L C17L H17L 119.9
C13L C18L C17L 119.1(10)
C13L C18L H18L 120.4
C17L C18L H18L 120.4
C24L C19L C20L 119.5(8)
C24L C19L P1L 119.2(7)
C20L C19L P1L 121.2(7)
C21L C20L C19L 119.2(9)
C21L C20L H20L 120.4
C19L C20L H20L 120.4
C22L C21L C20L 120.5(9)
C22L C21L H21L 119.7
C20L C21L H21L 119.7
C21L C22L C23L 121.1(9)
C21L C22L H22L 119.5
C23L C22L H22L 119.5
C22L C23L C24L 118.6(9)
C22L C23L H23L 120.7
C24L C23L H23L 120.7
C19L C24L C23L 121.1(9)
C19L C24L H24L 119.5
C23L C24L H24L 119.5
C19M P1M C13M 110.5(5)
C19M P1M C7M 109.5(5)
C13M P1M C7M 108.5(5)
C19M P1M C1M 106.8(4)
C13M P1M C1M 109.9(4)
C7M P1M C1M 111.6(5)
C6M C1M C2M 120.2(9)
C6M C1M P1M 122.2(8)
C2M C1M P1M 117.3(8)
C1M C2M C3M 119.9(10)
C1M C2M H2M 120.0
C3M C2M H2M 120.0
C4M C3M C2M 120.1(11)
C4M C3M H3M 119.9
C2M C3M H3M 119.9
C3M C4M C5M 119.8(9)
C3M C4M H4M 120.1
C5M C4M H4M 120.1
C6M C5M C4M 120.4(10)
C6M C5M H5M 119.8
C4M C5M H5M 119.8
C5M C6M C1M 119.5(10)
C5M C6M H6M 120.3
C1M C6M H6M 120.3
C12M C7M C8M 118.5(10)
C12M C7M P1M 122.4(9)
C8M C7M P1M 119.1(8)
C9M C8M C7M 119.5(13)
C9M C8M H8M 120.2
C7M C8M H8M 120.2
C10M C9M C8M 121.1(13)
C10M C9M H9M 119.4
C8M C9M H9M 119.4
C9M C10M C11M 120.1(11)
C9M C10M H10M 119.9
C11M C10M H10M 119.9
C12M C11M C10M 119.2(12)
C12M C11M H11M 120.4
C10M C11M H11M 120.4
C7M C12M C11M 121.5(12)
C7M C12M H12M 119.2
C11M C12M H12M 119.2
C14M C13M C18M 120.8(9)
C14M C13M P1M 121.7(7)
C18M C13M P1M 117.3(7)
C15M C14M C13M 119.5(8)
C15M C14M H14M 120.2
C13M C14M H14M 120.2
C16M C15M C14M 121.3(9)
C16M C15M H15M 119.4
C14M C15M H15M 119.4
C15M C16M C17M 119.7(9)
C15M C16M H16M 120.1
C17M C16M H16M 120.1
C18M C17M C16M 120.0(9)
C18M C17M H17M 120.0
C16M C17M H17M 120.0
C17M C18M C13M 118.6(9)
C17M C18M H18M 120.7
C13M C18M H18M 120.7
C24M C19M C20M 118.3(9)
C24M C19M P1M 119.6(7)
C20M C19M P1M 122.0(8)
C21M C20M C19M 118.5(10)
C21M C20M H20M 120.7
C19M C20M H20M 120.7
C22M C21M C20M 123.1(10)
C22M C21M H21M 118.5
C20M C21M H21M 118.5
C21M C22M C23M 119.7(10)
C21M C22M H22M 120.1
C23M C22M H22M 120.1
C22M C23M C24M 118.3(10)
C22M C23M H23M 120.9
C24M C23M H23M 120.9
C19M C24M C23M 122.1(9)
C19M C24M H24M 119.0
C23M C24M H24M 119.0
C19N P1N C1N 110.8(5)
C19N P1N C7N 109.0(5)
C1N P1N C7N 110.1(5)
C19N P1N C13N 110.0(5)
C1N P1N C13N 108.3(4)
C7N P1N C13N 108.6(5)
C6N C1N C2N 118.0(9)
C6N C1N P1N 121.9(7)
C2N C1N P1N 119.9(7)
C3N C2N C1N 118.9(9)
C3N C2N H2N 120.6
C1N C2N H2N 120.6
C4N C3N C2N 122.2(10)
C4N C3N H3N 118.9
C2N C3N H3N 118.9
C3N C4N C5N 120.6(10)
C3N C4N H4N 119.7
C5N C4N H4N 119.7
C6N C5N C4N 119.7(10)
C6N C5N H5N 120.2
C4N C5N H5N 120.2
C5N C6N C1N 120.6(9)
C5N C6N H6N 119.7
C1N C6N H6N 119.7
C8N C7N C12N 119.0(9)
C8N C7N P1N 119.8(8)
C12N C7N P1N 121.2(7)
C9N C8N C7N 120.4(10)
C9N C8N H8N 119.8
C7N C8N H8N 119.8
C8N C9N C10N 120.0(10)
C8N C9N H9N 120.0
C10N C9N H9N 120.0
C11N C10N C9N 120.6(10)
C11N C10N H10N 119.7
C9N C10N H10N 119.7
C10N C11N C12N 120.8(9)
C10N C11N H11N 119.6
C12N C11N H11N 119.6
C11N C12N C7N 119.2(9)
C11N C12N H12N 120.4
C7N C12N H12N 120.4
C14N C13N C18N 118.4(9)
C14N C13N P1N 121.8(7)
C18N C13N P1N 119.8(8)
C13N C14N C15N 120.4(9)
C13N C14N H14N 119.8
C15N C14N H14N 119.8
C16N C15N C14N 120.2(10)
C16N C15N H15N 119.9
C14N C15N H15N 119.9
C15N C16N C17N 121.3(10)
C15N C16N H16N 119.3
C17N C16N H16N 119.3
C16N C17N C18N 119.0(10)
C16N C17N H17N 120.5
C18N C17N H17N 120.5
C17N C18N C13N 120.5(10)
C17N C18N H18N 119.8
C13N C18N H18N 119.8
C20N C19N C24N 119.6(9)
C20N C19N P1N 119.5(8)
C24N C19N P1N 120.9(8)
C19N C20N C21N 121.6(10)
C19N C20N H20N 119.2
C21N C20N H20N 119.2
C20N C21N C22N 117.8(10)
C20N C21N H21N 121.1
C22N C21N H21N 121.1
C23N C22N C21N 121.1(11)
C23N C22N H22N 119.5
C21N C22N H22N 119.5
C22N C23N C24N 120.5(10)
C22N C23N H23N 119.7
C24N C23N H23N 119.7
C23N C24N C19N 119.3(9)
C23N C24N H24N 120.3
C19N C24N H24N 120.3
C1S O1S H1S 108.6(18)
O1S C1S H11S 109(3)
O1S C1S H12S 109(3)
H11S C1S H12S 109(3)
O1S C1S H13S 109(2)
H11S C1S H13S 109(3)
H12S C1S H13S 110(3)
C2S O2S H2S 108(3)
O2S C2S H21S 109(4)
O2S C2S H22S 110(4)
H21S C2S H22S 110(5)
O2S C2S H23S 109(4)
H21S C2S H23S 109(5)
H22S C2S H23S 109(5)

loop_
_geom_bond_atom_site_label_1
_geom_bond_atom_site_label_2
_geom_bond_distance
I1A C1A 2.093(9)
I2A C3A 2.104(9)
I3A C5A 2.099(8)
F1A C2A 1.339(9)
F2A C4A 1.347(10)
F3A C6A 1.364(10)
C1A C6A 1.375(12)
C1A C2A 1.410(13)
C2A C3A 1.380(12)
C3A C4A 1.387(12)
C4A C5A 1.377(12)
C5A C6A 1.379(12)
I1B C1B 2.100(9)
I2B C3B 2.090(8)
I3B C5B 2.106(8)
F1B C2B 1.341(10)
F2B C4B 1.357(9)
F3B C6B 1.357(10)
C1B C2B 1.376(12)
C1B C6B 1.385(12)
C2B C3B 1.398(12)
C3B C4B 1.380(12)
C4B C5B 1.383(12)
C5B C6B 1.372(12)
I1C C1C 2.131(9)
I2C C3C 2.089(10)
I3C C5C 2.088(8)
F1C C2C 1.351(9)
F2C C4C 1.356(10)
F3C C6C 1.326(10)
C1C C6C 1.381(12)
C1C C2C 1.405(12)
C2C C3C 1.384(12)
C3C C4C 1.359(13)
C4C C5C 1.400(12)
C5C C6C 1.387(12)
I1D C1D 2.082(9)
I2D C3D 2.112(9)
I3D C5D 2.104(9)
F1D C2D 1.341(10)
F2D C4D 1.338(10)
F3D C6D 1.350(10)
C1D C2D 1.397(13)
C1D C6D 1.405(13)
C2D C3D 1.363(12)
C3D C4D 1.395(13)
C4D C5D 1.369(14)
C5D C6D 1.382(13)
I1E C1E 2.101(8)
I2E C3E 2.113(9)
I3E C5E 2.112(9)
F1E C2E 1.365(9)
F2E C4E 1.350(10)
F3E C6E 1.339(10)
C1E C2E 1.371(12)
C1E C6E 1.393(12)
C2E C3E 1.367(12)
C3E C4E 1.364(12)
C4E C5E 1.395(13)
C5E C6E 1.378(12)
I1F C1F 2.127(9)
I2F C3F 2.088(8)
I3F C5F 2.090(9)
F1F C2F 1.352(10)
F2F C4F 1.338(10)
F3F C6F 1.348(10)
C1F C6F 1.377(12)
C1F C2F 1.378(13)
C2F C3F 1.383(11)
C3F C4F 1.383(12)
C4F C5F 1.381(13)
C5F C6F 1.383(12)
I1G C1G 2.117(9)
I2G C3G 2.106(8)
I3G C5G 2.082(9)
F1G C2G 1.359(10)
F2G C4G 1.347(10)
F3G C6G 1.357(10)
C1G C6G 1.382(11)
C1G C2G 1.384(13)
C2G C3G 1.373(13)
C3G C4G 1.382(12)
C4G C5G 1.386(13)
C5G C6G 1.397(12)
I1H C1H 2.116(9)
I2H C3H 2.092(9)
I3H C5H 2.106(9)
F1H C2H 1.332(10)
F2H C4H 1.344(11)
F3H C6H 1.354(10)
C1H C6H 1.383(13)
C1H C2H 1.400(12)
C2H C3H 1.387(13)
C3H C4H 1.381(13)
C4H C5H 1.385(14)
C5H C6H 1.379(13)
P1I C13I 1.779(10)
P1I C1I 1.784(9)
P1I C19I 1.798(8)
P1I C7I 1.804(8)
C1I C2I 1.390(13)
C1I C6I 1.414(13)
C2I C3I 1.360(14)
C2I H2I 0.9500
C3I C4I 1.432(16)
C3I H3I 0.9500
C4I C5I 1.365(15)
C4I H4I 0.9500
C5I C6I 1.370(13)
C5I H5I 0.9500
C6I H6I 0.9500
C7I C12I 1.363(12)
C7I C8I 1.390(12)
C8I C9I 1.376(12)
C8I H8I 0.9500
C9I C10I 1.379(14)
C9I H9I 0.9500
C10I C11I 1.352(13)
C10I H10I 0.9500
C11I C12I 1.398(13)
C11I H11I 0.9500
C12I H12I 0.9500
C13I C14I 1.414(12)
C13I C18I 1.418(14)
C14I C15I 1.395(14)
C14I H14I 0.9500
C15I C16I 1.395(17)
C15I H15I 0.9500
C16I C17I 1.381(17)
C16I H16I 0.9500
C17I C18I 1.370(15)
C17I H17I 0.9500
C18I H18I 0.9500
C19I C20I 1.379(12)
C19I C24I 1.408(12)
C20I C21I 1.406(12)
C20I H20I 0.9500
C21I C22I 1.399(13)
C21I H21I 0.9500
C22I C23I 1.379(14)
C22I H22I 0.9500
C23I C24I 1.361(13)
C23I H23I 0.9500
C24I H24I 0.9500
P1J C1J 1.779(9)
P1J C13J 1.785(9)
P1J C19J 1.792(9)
P1J C7J 1.798(9)
C1J C6J 1.395(12)
C1J C2J 1.403(13)
C2J C3J 1.414(13)
C2J H2J 0.9500
C3J C4J 1.411(17)
C3J H3J 0.9500
C4J C5J 1.361(17)
C4J H4J 0.9500
C5J C6J 1.393(14)
C5J H5J 0.9500
C6J H6J 0.9500
C7J C12J 1.390(13)
C7J C8J 1.395(14)
C8J C9J 1.372(15)
C8J H8J 0.9500
C9J C10J 1.416(17)
C9J H9J 0.9500
C10J C11J 1.342(16)
C10J H10J 0.9500
C11J C12J 1.399(14)
C11J H11J 0.9500
C12J H12J 0.9500
C13J C18J 1.391(12)
C13J C14J 1.393(13)
C14J C15J 1.410(12)
C14J H14J 0.9500
C15J C16J 1.397(12)
C15J H15J 0.9500
C16J C17J 1.387(13)
C16J H16J 0.9500
C17J C18J 1.388(13)
C17J H17J 0.9500
C18J H18J 0.9500
C19J C20J 1.377(12)
C19J C24J 1.398(13)
C20J C21J 1.403(13)
C20J H20J 0.9500
C21J C22J 1.406(15)
C21J H21J 0.9500
C22J C23J 1.367(14)
C22J H22J 0.9500
C23J C24J 1.384(13)
C23J H23J 0.9500
C24J H24J 0.9500
P1K C19K 1.788(8)
P1K C7K 1.802(10)
P1K C13K 1.805(8)
P1K C1K 1.810(9)
C1K C2K 1.380(12)
C1K C6K 1.390(12)
C2K C3K 1.385(13)
C2K H2K 0.9500
C3K C4K 1.414(13)
C3K H3K 0.9500
C4K C5K 1.378(14)
C4K H4K 0.9500
C5K C6K 1.370(13)
C5K H5K 0.9500
C6K H6K 0.9500
C7K C8K 1.390(12)
C7K C12K 1.399(12)
C8K C9K 1.358(13)
C8K H8K 0.9500
C9K C10K 1.373(13)
C9K H9K 0.9500
C10K C11K 1.377(13)
C10K H10K 0.9500
C11K C12K 1.407(13)
C11K H11K 0.9500
C12K H12K 0.9500
C13K C14K 1.384(12)
C13K C18K 1.395(12)
C14K C15K 1.383(12)
C14K H14K 0.9500
C15K C16K 1.368(13)
C15K H15K 0.9500
C16K C17K 1.377(13)
C16K H16K 0.9500
C17K C18K 1.389(12)
C17K H17K 0.9500
C18K H18K 0.9500
C19K C24K 1.375(13)
C19K C20K 1.411(12)
C20K C21K 1.372(13)
C20K H20K 0.9500
C21K C22K 1.385(14)
C21K H21K 0.9500
C22K C23K 1.381(13)
C22K H22K 0.9500
C23K C24K 1.373(13)
C23K H23K 0.9500
C24K H24K 0.9500
P1L C19L 1.777(9)
P1L C7L 1.784(9)
P1L C13L 1.788(9)
P1L C1L 1.809(10)
C1L C2L 1.359(14)
C1L C6L 1.407(14)
C2L C3L 1.410(14)
C2L H2L 0.9500
C3L C4L 1.364(16)
C3L H3L 0.9500
C4L C5L 1.364(17)
C4L H4L 0.9500
C5L C6L 1.407(13)
C5L H5L 0.9500
C6L H6L 0.9500
C7L C8L 1.386(13)
C7L C12L 1.400(12)
C8L C9L 1.369(14)
C8L H8L 0.9500
C9L C10L 1.395(15)
C9L H9L 0.9500
C10L C11L 1.368(14)
C10L H10L 0.9500
C11L C12L 1.399(12)
C11L H11L 0.9500
C12L H12L 0.9500
C13L C18L 1.376(13)
C13L C14L 1.398(12)
C14L C15L 1.389(14)
C14L H14L 0.9500
C15L C16L 1.375(18)
C15L H15L 0.9500
C16L C17L 1.376(17)
C16L H16L 0.9500
C17L C18L 1.401(15)
C17L H17L 0.9500
C18L H18L 0.9500
C19L C24L 1.391(13)
C19L C20L 1.403(13)
C20L C21L 1.398(13)
C20L H20L 0.9500
C21L C22L 1.373(14)
C21L H21L 0.9500
C22L C23L 1.392(14)
C22L H22L 0.9500
C23L C24L 1.397(12)
C23L H23L 0.9500
C24L H24L 0.9500
P1M C19M 1.776(10)
P1M C13M 1.787(9)
P1M C7M 1.790(10)
P1M C1M 1.815(9)
C1M C6M 1.375(14)
C1M C2M 1.377(13)
C2M C3M 1.378(13)
C2M H2M 0.9500
C3M C4M 1.358(16)
C3M H3M 0.9500
C4M C5M 1.392(17)
C4M H4M 0.9500
C5M C6M 1.365(14)
C5M H5M 0.9500
C6M H6M 0.9500
C7M C12M 1.383(14)
C7M C8M 1.402(16)
C8M C9M 1.390(17)
C8M H8M 0.9500
C9M C10M 1.36(2)
C9M H9M 0.9500
C10M C11M 1.389(19)
C10M H10M 0.9500
C11M C12M 1.383(15)
C11M H11M 0.9500
C12M H12M 0.9500
C13M C14M 1.380(12)
C13M C18M 1.411(12)
C14M C15M 1.377(13)
C14M H14M 0.9500
C15M C16M 1.368(13)
C15M H15M 0.9500
C16M C17M 1.409(14)
C16M H16M 0.9500
C17M C18M 1.387(14)
C17M H17M 0.9500
C18M H18M 0.9500
C19M C24M 1.376(13)
C19M C20M 1.420(13)
C20M C21M 1.368(15)
C20M H20M 0.9500
C21M C22M 1.353(16)
C21M H21M 0.9500
C22M C23M 1.394(15)
C22M H22M 0.9500
C23M C24M 1.394(14)
C23M H23M 0.9500
C24M H24M 0.9500
P1N C19N 1.764(10)
P1N C1N 1.767(9)
P1N C7N 1.773(10)
P1N C13N 1.815(10)
C1N C6N 1.411(13)
C1N C2N 1.415(13)
C2N C3N 1.395(14)
C2N H2N 0.9500
C3N C4N 1.331(14)
C3N H3N 0.9500
C4N C5N 1.390(15)
C4N H4N 0.9500
C5N C6N 1.384(14)
C5N H5N 0.9500
C6N H6N 0.9500
C7N C8N 1.395(14)
C7N C12N 1.409(13)
C8N C9N 1.367(16)
C8N H8N 0.9500
C9N C10N 1.391(14)
C9N H9N 0.9500
C10N C11N 1.352(14)
C10N H10N 0.9500
C11N C12N 1.392(13)
C11N H11N 0.9500
C12N H12N 0.9500
C13N C14N 1.359(14)
C13N C18N 1.410(14)
C14N C15N 1.390(14)
C14N H14N 0.9500
C15N C16N 1.340(15)
C15N H15N 0.9500
C16N C17N 1.369(15)
C16N H16N 0.9500
C17N C18N 1.373(14)
C17N H17N 0.9500
C18N H18N 0.9500
C19N C20N 1.377(15)
C19N C24N 1.421(13)
C20N C21N 1.401(15)
C20N H20N 0.9500
C21N C22N 1.415(15)
C21N H21N 0.9500
C22N C23N 1.378(15)
C22N H22N 0.9500
C23N C24N 1.388(14)
C23N H23N 0.9500
C24N H24N 0.9500
O1S C1S 1.43(3)
O1S H1S 0.850(15)
C1S H11S 0.85(3)
C1S H12S 0.85(3)
C1S H13S 0.85(3)
O2S C2S 1.26(3)
O2S H2S 0.85(2)
C2S H21S 0.85(5)
C2S H22S 0.85(6)
C2S H23S 0.85(5)

loop_
_geom_hbond_atom_site_label_D
_geom_hbond_atom_site_label_H
_geom_hbond_atom_site_label_A
_geom_hbond_site_symmetry_A
_geom_hbond_distance_DH
_geom_hbond_distance_HA
_geom_hbond_distance_DA
_geom_hbond_angle_DHA
C20I H20I I3 1_455 0.95 3.16 3.866(9) 133
C20L H20L I6 . 0.95 3.09 3.821(9) 135
C14M H14M I3 1_465 0.95 3.14 3.788(9) 127
C8L H8L F3F 1_455 0.95 2.59 3.351(10) 138
C20L H20L I6 . 0.95 3.09 3.821(9) 135
C18M H18M F2C 2_656 0.95 2.56 3.257(11) 130
C18L H18L O2S . 0.95 2.61 3.25(2) 125
O1S H1S I1 . 0.85 2.71 3.561(15) 177
O2S H2S O1S . 0.85 1.83 2.68(3) 176

loop_
_geom_torsion_atom_site_label_1
_geom_torsion_atom_site_label_2
_geom_torsion_atom_site_label_3
_geom_torsion_atom_site_label_4
_geom_torsion
C6A C1A C2A F1A 177.4(8)
I1A C1A C2A F1A -4.1(11)
C6A C1A C2A C3A -1.2(14)
I1A C1A C2A C3A 177.4(7)
F1A C2A C3A C4A -178.9(8)
C1A C2A C3A C4A -0.4(14)
F1A C2A C3A I2A 4.0(11)
C1A C2A C3A I2A -177.5(7)
C2A C3A C4A F2A 179.7(8)
I2A C3A C4A F2A -3.2(12)
C2A C3A C4A C5A 3.0(14)
I2A C3A C4A C5A -179.9(7)
F2A C4A C5A C6A 179.4(8)
C3A C4A C5A C6A -3.9(14)
F2A C4A C5A I3A -0.7(12)
C3A C4A C5A I3A 176.0(7)
C2A C1A C6A F3A 178.6(8)
I1A C1A C6A F3A 0.1(12)
C2A C1A C6A C5A 0.2(14)
I1A C1A C6A C5A -178.2(7)
C4A C5A C6A F3A -176.1(8)
I3A C5A C6A F3A 4.1(12)
C4A C5A C6A C1A 2.2(14)
I3A C5A C6A C1A -177.7(7)
C6B C1B C2B F1B -177.5(8)
I1B C1B C2B F1B 0.9(12)
C6B C1B C2B C3B 3.3(14)
I1B C1B C2B C3B -178.3(7)
F1B C2B C3B C4B 177.8(7)
C1B C2B C3B C4B -3.1(13)
F1B C2B C3B I2B -4.2(11)
C1B C2B C3B I2B 175.0(7)
C2B C3B C4B F2B -178.2(7)
I2B C3B C4B F2B 3.8(11)
C2B C3B C4B C5B 0.7(13)
I2B C3B C4B C5B -177.3(6)
F2B C4B C5B C6B -180.0(7)
C3B C4B C5B C6B 1.1(13)
F2B C4B C5B I3B 0.8(11)
C3B C4B C5B I3B -178.1(6)
C4B C5B C6B F3B 179.5(7)
I3B C5B C6B F3B -1.2(11)
C4B C5B C6B C1B -0.9(13)
I3B C5B C6B C1B 178.4(7)
C2B C1B C6B F3B 178.4(8)
I1B C1B C6B F3B -0.1(11)
C2B C1B C6B C5B -1.3(14)
I1B C1B C6B C5B -179.7(7)
C6C C1C C2C F1C -179.0(7)
I1C C1C C2C F1C 0.9(11)
C6C C1C C2C C3C 1.8(13)
I1C C1C C2C C3C -178.3(7)
F1C C2C C3C C4C 178.9(8)
C1C C2C C3C C4C -1.9(13)
F1C C2C C3C I2C -2.6(11)
C1C C2C C3C I2C 176.6(7)
C2C C3C C4C F2C 179.2(8)
I2C C3C C4C F2C 0.7(12)
C2C C3C C4C C5C 2.8(14)
I2C C3C C4C C5C -175.7(7)
F2C C4C C5C C6C 179.9(7)
C3C C4C C5C C6C -3.6(14)
F2C C4C C5C I3C 1.4(11)
C3C C4C C5C I3C 177.9(7)
C2C C1C C6C F3C 178.8(8)
I1C C1C C6C F3C -1.1(11)
C2C C1C C6C C5C -2.7(13)
I1C C1C C6C C5C 177.4(6)
C4C C5C C6C F3C -178.0(8)
I3C C5C C6C F3C 0.5(11)
C4C C5C C6C C1C 3.5(13)
I3C C5C C6C C1C -178.0(6)
C6D C1D C2D F1D 179.3(7)
I1D C1D C2D F1D -3.3(11)
C6D C1D C2D C3D 0.6(13)
I1D C1D C2D C3D 178.1(7)
F1D C2D C3D C4D -179.7(7)
C1D C2D C3D C4D -1.0(13)
F1D C2D C3D I2D -4.2(11)
C1D C2D C3D I2D 174.4(7)
C2D C3D C4D F2D -179.3(8)
I2D C3D C4D F2D 5.2(12)
C2D C3D C4D C5D -0.1(14)
I2D C3D C4D C5D -175.5(7)
F2D C4D C5D C6D -179.2(8)
C3D C4D C5D C6D 1.5(14)
F2D C4D C5D I3D -0.2(12)
C3D C4D C5D I3D -179.4(7)
C4D C5D C6D F3D 178.1(8)
I3D C5D C6D F3D -0.9(12)
C4D C5D C6D C1D -2.0(14)
I3D C5D C6D C1D 178.9(7)
C2D C1D C6D F3D -179.2(7)
I1D C1D C6D F3D 3.5(12)
C2D C1D C6D C5D 1.0(13)
I1D C1D C6D C5D -176.4(7)
C6E C1E C2E F1E -179.4(8)
I1E C1E C2E F1E -2.7(12)
C6E C1E C2E C3E 4.6(14)
I1E C1E C2E C3E -178.7(7)
F1E C2E C3E C4E 177.7(8)
C1E C2E C3E C4E -6.3(14)
F1E C2E C3E I2E -2.2(11)
C1E C2E C3E I2E 173.8(7)
C2E C3E C4E F2E -177.1(8)
I2E C3E C4E F2E 2.7(12)
C2E C3E C4E C5E 3.6(14)
I2E C3E C4E C5E -176.5(7)
F2E C4E C5E C6E -178.8(8)
C3E C4E C5E C6E 0.5(14)
F2E C4E C5E I3E 0.0(11)
C3E C4E C5E I3E 179.3(7)
C4E C5E C6E F3E 178.4(8)
I3E C5E C6E F3E -0.4(11)
C4E C5E C6E C1E -2.4(13)
I3E C5E C6E C1E 178.8(7)
C2E C1E C6E F3E 179.3(8)
I1E C1E C6E F3E 2.6(11)
C2E C1E C6E C5E 0.0(13)
I1E C1E C6E C5E -176.7(7)
C6F C1F C2F F1F 178.7(8)
I1F C1F C2F F1F -3.3(11)
C6F C1F C2F C3F -1.5(13)
I1F C1F C2F C3F 176.5(6)
F1F C2F C3F C4F -177.3(8)
C1F C2F C3F C4F 2.9(13)
F1F C2F C3F I2F 3.8(11)
C1F C2F C3F I2F -176.0(6)
C2F C3F C4F F2F 179.5(8)
I2F C3F C4F F2F -1.5(11)
C2F C3F C4F C5F -2.5(13)
I2F C3F C4F C5F 176.5(7)
F2F C4F C5F C6F 178.5(8)
C3F C4F C5F C6F 0.5(14)
F2F C4F C5F I3F 1.2(11)
C3F C4F C5F I3F -176.8(7)
C2F C1F C6F F3F -179.2(8)
I1F C1F C6F F3F 2.8(11)
C2F C1F C6F C5F -0.6(13)
I1F C1F C6F C5F -178.7(7)
C4F C5F C6F F3F 179.6(8)
I3F C5F C6F F3F -3.1(12)
C4F C5F C6F C1F 1.0(13)
I3F C5F C6F C1F 178.3(7)
C6G C1G C2G F1G 178.6(7)
I1G C1G C2G F1G 0.1(12)
C6G C1G C2G C3G -1.7(13)
I1G C1G C2G C3G 179.9(6)
F1G C2G C3G C4G -178.6(7)
C1G C2G C3G C4G 1.6(13)
F1G C2G C3G I2G 4.1(11)
C1G C2G C3G I2G -175.7(7)
C2G C3G C4G F2G 178.9(7)
I2G C3G C4G F2G -3.8(11)
C2G C3G C4G C5G -1.7(13)
I2G C3G C4G C5G 175.6(6)
F2G C4G C5G C6G -178.7(7)
C3G C4G C5G C6G 1.9(12)
F2G C4G C5G I3G -3.8(11)
C3G C4G C5G I3G 176.8(6)
C2G C1G C6G F3G -178.6(7)
I1G C1G C6G F3G -0.1(10)
C2G C1G C6G C5G 1.9(13)
I1G C1G C6G C5G -179.6(6)
C4G C5G C6G F3G 178.5(7)
I3G C5G C6G F3G 3.4(10)
C4G C5G C6G C1G -2.1(12)
I3G C5G C6G C1G -177.1(6)
C6H C1H C2H F1H -178.2(8)
I1H C1H C2H F1H 0.4(11)
C6H C1H C2H C3H 1.6(13)
I1H C1H C2H C3H -179.8(7)
F1H C2H C3H C4H 180.0(8)
C1H C2H C3H C4H 0.2(13)
F1H C2H C3H I2H 3.7(11)
C1H C2H C3H I2H -176.1(7)
C2H C3H C4H F2H -179.3(8)
I2H C3H C4H F2H -3.2(12)
C2H C3H C4H C5H -1.7(14)
I2H C3H C4H C5H 174.4(7)
F2H C4H C5H C6H 178.9(8)
C3H C4H C5H C6H 1.3(14)
F2H C4H C5H I3H -2.0(12)
C3H C4H C5H I3H -179.6(7)
C4H C5H C6H F3H -179.3(8)
I3H C5H C6H F3H 1.7(13)
C4H C5H C6H C1H 0.7(15)
I3H C5H C6H C1H -178.3(7)
C2H C1H C6H F3H 177.9(8)
I1H C1H C6H F3H -0.6(12)
C2H C1H C6H C5H -2.1(14)
I1H C1H C6H C5H 179.4(7)
C13I P1I C1I C2I 132.8(8)
C19I P1I C1I C2I -106.5(8)
C7I P1I C1I C2I 11.3(9)
C13I P1I C1I C6I -48.6(8)
C19I P1I C1I C6I 72.1(8)
C7I P1I C1I C6I -170.2(7)
C6I C1I C2I C3I 0.8(15)
P1I C1I C2I C3I 179.3(8)
C1I C2I C3I C4I -1.4(16)
C2I C3I C4I C5I 0.4(16)
C3I C4I C5I C6I 1.2(16)
C4I C5I C6I C1I -1.8(15)
C2I C1I C6I C5I 0.8(14)
P1I C1I C6I C5I -177.8(7)
C13I P1I C7I C12I -10.8(9)
C1I P1I C7I C12I 108.6(8)
C19I P1I C7I C12I -131.7(7)
C13I P1I C7I C8I 171.8(7)
C1I P1I C7I C8I -68.8(8)
C19I P1I C7I C8I 50.9(8)
C12I C7I C8I C9I -2.1(14)
P1I C7I C8I C9I 175.4(8)
C7I C8I C9I C10I 0.0(15)
C8I C9I C10I C11I 2.0(16)
C9I C10I C11I C12I -2.0(16)
C8I C7I C12I C11I 2.1(13)
P1I C7I C12I C11I -175.2(7)
C10I C11I C12I C7I 0.0(15)
C1I P1I C13I C14I -55.0(8)
C19I P1I C13I C14I -175.6(7)
C7I P1I C13I C14I 65.5(8)
C1I P1I C13I C18I 121.5(8)
C19I P1I C13I C18I 1.0(9)
C7I P1I C13I C18I -118.0(8)
C18I C13I C14I C15I 1.6(14)
P1I C13I C14I C15I 178.3(8)
C13I C14I C15I C16I -2.6(16)
C14I C15I C16I C17I 1(2)
C15I C16I C17I C18I 2(2)
C16I C17I C18I C13I -2.8(19)
C14I C13I C18I C17I 1.1(16)
P1I C13I C18I C17I -175.5(9)
C13I P1I C19I C20I 114.8(7)
C1I P1I C19I C20I -4.3(8)
C7I P1I C19I C20I -123.6(7)
C13I P1I C19I C24I -68.1(8)
C1I P1I C19I C24I 172.8(7)
C7I P1I C19I C24I 53.4(8)
C24I C19I C20I C21I 1.2(13)
P1I C19I C20I C21I 178.2(6)
C19I C20I C21I C22I 1.2(13)
C20I C21I C22I C23I -2.8(14)
C21I C22I C23I C24I 1.9(15)
C22I C23I C24I C19I 0.6(16)
C20I C19I C24I C23I -2.1(14)
P1I C19I C24I C23I -179.2(8)
C13J P1J C1J C6J 112.5(7)
C19J P1J C1J C6J -127.3(7)
C7J P1J C1J C6J -7.5(8)
C13J P1J C1J C2J -68.2(8)
C19J P1J C1J C2J 51.9(8)
C7J P1J C1J C2J 171.7(7)
C6J C1J C2J C3J -4.4(14)
P1J C1J C2J C3J 176.4(7)
C1J C2J C3J C4J 5.3(14)
C2J C3J C4J C5J -4.0(16)
C3J C4J C5J C6J 1.4(16)
C4J C5J C6J C1J -0.3(14)
C2J C1J C6J C5J 1.9(13)
P1J C1J C6J C5J -178.9(7)
C1J P1J C7J C12J -102.8(8)
C13J P1J C7J C12J 135.3(8)
C19J P1J C7J C12J 15.9(9)
C1J P1J C7J C8J 75.6(9)
C13J P1J C7J C8J -46.3(9)
C19J P1J C7J C8J -165.7(8)
C12J C7J C8J C9J 0.2(16)
P1J C7J C8J C9J -178.2(9)
C7J C8J C9J C10J 1.6(17)
C8J C9J C10J C11J -2.0(17)
C9J C10J C11J C12J 0.5(16)
C8J C7J C12J C11J -1.7(14)
P1J C7J C12J C11J 176.7(7)
C10J C11J C12J C7J 1.4(15)
C1J P1J C13J C18J -165.5(7)
C19J P1J C13J C18J 75.3(8)
C7J P1J C13J C18J -44.2(9)
C1J P1J C13J C14J 19.2(9)
C19J P1J C13J C14J -100.0(8)
C7J P1J C13J C14J 140.5(7)
C18J C13J C14J C15J 0.0(13)
P1J C13J C14J C15J 175.2(7)
C13J C14J C15J C16J -0.7(13)
C14J C15J C16J C17J 0.2(13)
C15J C16J C17J C18J 1.0(14)
C16J C17J C18J C13J -1.7(14)
C14J C13J C18J C17J 1.2(14)
P1J C13J C18J C17J -174.1(7)
C1J P1J C19J C20J -135.8(7)
C13J P1J C19J C20J -14.5(9)
C7J P1J C19J C20J 104.0(8)
C1J P1J C19J C24J 43.7(8)
C13J P1J C19J C24J 165.0(7)
C7J P1J C19J C24J -76.4(8)
C24J C19J C20J C21J 1.7(14)
P1J C19J C20J C21J -178.8(7)
C19J C20J C21J C22J 1.0(14)
C20J C21J C22J C23J -3.4(15)
C21J C22J C23J C24J 3.0(15)
C22J C23J C24J C19J -0.3(15)
C20J C19J C24J C23J -2.0(14)
P1J C19J C24J C23J 178.4(7)
C19K P1K C1K C2K -151.0(7)
C7K P1K C1K C2K 87.9(8)
C13K P1K C1K C2K -29.9(9)
C19K P1K C1K C6K 30.7(9)
C7K P1K C1K C6K -90.4(8)
C13K P1K C1K C6K 151.8(7)
C6K C1K C2K C3K 2.8(14)
P1K C1K C2K C3K -175.5(7)
C1K C2K C3K C4K -1.0(13)
C2K C3K C4K C5K -1.4(14)
C3K C4K C5K C6K 2.2(15)
C4K C5K C6K C1K -0.6(15)
C2K C1K C6K C5K -2.0(14)
P1K C1K C6K C5K 176.3(7)
C19K P1K C7K C8K -94.3(8)
C13K P1K C7K C8K 144.6(7)
C1K P1K C7K C8K 24.4(8)
C19K P1K C7K C12K 82.3(8)
C13K P1K C7K C12K -38.8(8)
C1K P1K C7K C12K -159.0(7)
C12K C7K C8K C9K -0.3(14)
P1K C7K C8K C9K 176.3(7)
C7K C8K C9K C10K -1.3(14)
C8K C9K C10K C11K 3.2(14)
C9K C10K C11K C12K -3.5(14)
C8K C7K C12K C11K 0.0(14)
P1K C7K C12K C11K -176.7(7)
C10K C11K C12K C7K 1.9(14)
C19K P1K C13K C14K -160.9(7)
C7K P1K C13K C14K -38.8(9)
C1K P1K C13K C14K 79.1(8)
C19K P1K C13K C18K 20.2(9)
C7K P1K C13K C18K 142.3(7)
C1K P1K C13K C18K -99.8(8)
C18K C13K C14K C15K 1.6(14)
P1K C13K C14K C15K -177.3(8)
C13K C14K C15K C16K 0.2(15)
C14K C15K C16K C17K -2.0(15)
C15K C16K C17K C18K 2.2(15)
C16K C17K C18K C13K -0.5(14)
C14K C13K C18K C17K -1.4(14)
P1K C13K C18K C17K 177.4(7)
C7K P1K C19K C24K 163.3(7)
C13K P1K C19K C24K -77.1(9)
C1K P1K C19K C24K 44.8(9)
C7K P1K C19K C20K -18.5(8)
C13K P1K C19K C20K 101.1(8)
C1K P1K C19K C20K -137.0(7)
C24K C19K C20K C21K 1.5(14)
P1K C19K C20K C21K -176.7(7)
C19K C20K C21K C22K -1.4(15)
C20K C21K C22K C23K -0.5(16)
C21K C22K C23K C24K 2.2(16)
C22K C23K C24K C19K -2.0(16)
C20K C19K C24K C23K 0.1(14)
P1K C19K C24K C23K 178.3(8)
C19L P1L C1L C2L 91.8(9)
C7L P1L C1L C2L -24.5(9)
C13L P1L C1L C2L -146.3(8)
C19L P1L C1L C6L -87.3(8)
C7L P1L C1L C6L 156.5(7)
C13L P1L C1L C6L 34.7(8)
C6L C1L C2L C3L -1.4(14)
P1L C1L C2L C3L 179.6(7)
C1L C2L C3L C4L 0.8(15)
C2L C3L C4L C5L 0.0(15)
C3L C4L C5L C6L -0.4(15)
C4L C5L C6L C1L -0.2(14)
C2L C1L C6L C5L 1.0(14)
P1L C1L C6L C5L -179.9(7)
C19L P1L C7L C8L -45.8(8)
C13L P1L C7L C8L -168.0(7)
C1L P1L C7L C8L 73.3(8)
C19L P1L C7L C12L 137.3(8)
C13L P1L C7L C12L 15.2(9)
C1L P1L C7L C12L -103.6(8)
C12L C7L C8L C9L 3.0(14)
P1L C7L C8L C9L -173.9(8)
C7L C8L C9L C10L -1.8(16)
C8L C9L C10L C11L -2.0(16)
C9L C10L C11L C12L 4.6(16)
C10L C11L C12L C7L -3.3(15)
C8L C7L C12L C11L -0.5(14)
P1L C7L C12L C11L 176.3(7)
C19L P1L C13L C18L -4.3(9)
C7L P1L C13L C18L 114.8(8)
C1L P1L C13L C18L -125.8(8)
C19L P1L C13L C14L 174.2(7)
C7L P1L C13L C14L -66.8(8)
C1L P1L C13L C14L 52.7(9)
C18L C13L C14L C15L 0.1(15)
P1L C13L C14L C15L -178.3(8)
C13L C14L C15L C16L -0.6(17)
C14L C15L C16L C17L 1.4(18)
C15L C16L C17L C18L -1.6(19)
C14L C13L C18L C17L -0.4(14)
P1L C13L C18L C17L 178.1(8)
C16L C17L C18L C13L 1.1(16)
C7L P1L C19L C24L -53.0(9)
C13L P1L C19L C24L 69.7(9)
C1L P1L C19L C24L -170.7(8)
C7L P1L C19L C20L 124.2(8)
C13L P1L C19L C20L -113.2(8)
C1L P1L C19L C20L 6.4(9)
C24L C19L C20L C21L 1.6(14)
P1L C19L C20L C21L -175.6(8)
C19L C20L C21L C22L -2.8(15)
C20L C21L C22L C23L 1.9(16)
C21L C22L C23L C24L 0.2(15)
C20L C19L C24L C23L 0.5(15)
P1L C19L C24L C23L 177.7(8)
C22L C23L C24L C19L -1.4(15)
C19M P1M C1M C6M 139.2(8)
C13M P1M C1M C6M -100.9(8)
C7M P1M C1M C6M 19.6(9)
C19M P1M C1M C2M -46.9(8)
C13M P1M C1M C2M 73.0(9)
C7M P1M C1M C2M -166.5(7)
C6M C1M C2M C3M -1.6(14)
P1M C1M C2M C3M -175.6(7)
C1M C2M C3M C4M 0.3(14)
C2M C3M C4M C5M -0.3(14)
C3M C4M C5M C6M 1.5(15)
C4M C5M C6M C1M -2.8(15)
C2M C1M C6M C5M 2.9(14)
P1M C1M C6M C5M 176.5(7)
C19M P1M C7M C12M -13.0(10)
C13M P1M C7M C12M -133.7(9)
C1M P1M C7M C12M 105.0(9)
C19M P1M C7M C8M 167.1(8)
C13M P1M C7M C8M 46.4(10)
C1M P1M C7M C8M -74.9(9)
C12M C7M C8M C9M 0.2(17)
P1M C7M C8M C9M -179.9(9)
C7M C8M C9M C10M -0.9(19)
C8M C9M C10M C11M 2(2)
C9M C10M C11M C12M -3(2)
C8M C7M C12M C11M -0.7(16)
P1M C7M C12M C11M 179.3(9)
C10M C11M C12M C7M 2.0(18)
C19M P1M C13M C14M 100.6(9)
C7M P1M C13M C14M -139.4(8)
C1M P1M C13M C14M -17.1(10)
C19M P1M C13M C18M -75.4(9)
C7M P1M C13M C18M 44.6(10)
C1M P1M C13M C18M 166.9(8)
C18M C13M C14M C15M -0.3(15)
P1M C13M C14M C15M -176.2(7)
C13M C14M C15M C16M -0.7(14)
C14M C15M C16M C17M 2.3(15)
C15M C16M C17M C18M -3.0(17)
C16M C17M C18M C13M 2.0(17)
C14M C13M C18M C17M -0.4(17)
P1M C13M C18M C17M 175.7(9)
C13M P1M C19M C24M -162.7(7)
C7M P1M C19M C24M 77.8(8)
C1M P1M C19M C24M -43.2(9)
C13M P1M C19M C20M 20.3(9)
C7M P1M C19M C20M -99.2(8)
C1M P1M C19M C20M 139.8(8)
C24M C19M C20M C21M 1.3(14)
P1M C19M C20M C21M 178.4(8)
C19M C20M C21M C22M -0.8(16)
C20M C21M C22M C23M -0.2(16)
C21M C22M C23M C24M 0.8(15)
C20M C19M C24M C23M -0.8(14)
P1M C19M C24M C23M -177.9(8)
C22M C23M C24M C19M -0.2(15)
C19N P1N C1N C6N -24.0(10)
C7N P1N C1N C6N 96.7(9)
C13N P1N C1N C6N -144.7(8)
C19N P1N C1N C2N 160.7(8)
C7N P1N C1N C2N -78.6(9)
C13N P1N C1N C2N 40.0(9)
C6N C1N C2N C3N -0.9(15)
P1N C1N C2N C3N 174.6(8)
C1N C2N C3N C4N 1.3(16)
C2N C3N C4N C5N -0.9(16)
C3N C4N C5N C6N 0.0(15)
C4N C5N C6N C1N 0.4(15)
C2N C1N C6N C5N 0.1(15)
P1N C1N C6N C5N -175.3(8)
C19N P1N C7N C8N -45.6(10)
C1N P1N C7N C8N -167.3(9)
C13N P1N C7N C8N 74.2(10)
C19N P1N C7N C12N 135.2(8)
C1N P1N C7N C12N 13.4(9)
C13N P1N C7N C12N -105.0(8)
C12N C7N C8N C9N 3.2(17)
P1N C7N C8N C9N -176.1(9)
C7N C8N C9N C10N -3.0(19)
C8N C9N C10N C11N 1.3(17)
C9N C10N C11N C12N 0.3(16)
C10N C11N C12N C7N -0.1(15)
C8N C7N C12N C11N -1.6(14)
P1N C7N C12N C11N 177.7(7)
C19N P1N C13N C14N 89.4(9)
C1N P1N C13N C14N -149.4(8)
C7N P1N C13N C14N -29.8(10)
C19N P1N C13N C18N -87.3(9)
C1N P1N C13N C18N 33.9(10)
C7N P1N C13N C18N 153.5(8)
C18N C13N C14N C15N 1.1(15)
P1N C13N C14N C15N -175.6(8)
C13N C14N C15N C16N 0.7(17)
C14N C15N C16N C17N -3.4(18)
C15N C16N C17N C18N 4.2(18)
C16N C17N C18N C13N -2.2(17)
C14N C13N C18N C17N -0.4(16)
P1N C13N C18N C17N 176.4(8)
C1N P1N C19N C20N 82.1(10)
C7N P1N C19N C20N -39.2(11)
C13N P1N C19N C20N -158.2(9)
C1N P1N C19N C24N -95.9(9)
C7N P1N C19N C24N 142.8(8)
C13N P1N C19N C24N 23.8(10)
C24N C19N C20N C21N 1.2(19)
P1N C19N C20N C21N -176.9(10)
C19N C20N C21N C22N 1(2)
C20N C21N C22N C23N -3(2)
C21N C22N C23N C24N 1.8(19)
C22N C23N C24N C19N 0.8(17)
C20N C19N C24N C23N -2.3(16)
P1N C19N C24N C23N 175.7(8)
